data_7130490
loop_
_publ_author_name
'Gong, Chun-Hua'
'Sun, Zhi-Bing'
'Cao, Man'
'Luo, Xi-Ming'
'Wu, Jie'
'Wang, Qian-You'
'Zang, Shuang-Quan'
'Mak, Thomas C. W.'

_publ_section_title
;
 Phosphate anion-induced silver-chalcogenide cluster-based metal organic
 frameworks as dual-functional catalysts for detoxifying chemical warfare
 agent simulant
;
_journal_name_full 'Chemical Communications'
_journal_paper_doi 10.1039/D2CC03120E
_journal_year 2022
_chemical_formula_moiety 'C74 H98 Ag18 N4 O33 P6 S8 Zn'
_chemical_formula_sum 'C74 H98 Ag18 N4 O33 P6 S8 Zn'
_chemical_formula_weight 4020.89
_space_group_crystal_system triclinic
_space_group_IT_number 2
_space_group_name_Hall '-P 1'
_space_group_name_H-M_alt 'P -1'
_atom_sites_solution_hydrogens mixed
_atom_sites_solution_primary dual
_audit_creation_date 2021-12-14
_audit_creation_method
;
Olex2 1.2-alpha
(compiled 2018.05.29 svn.r3508 for OlexSys, GUI svn.r5506)
;
_audit_update_record
;
2022-02-20 deposited with the CCDC.	2022-08-08 downloaded from the CCDC.
;
_cell_angle_alpha 74.1570(10)
_cell_angle_beta 78.3180(10)
_cell_angle_gamma 81.1670(10)
_cell_formula_units_Z 2
_cell_length_a 14.4671(2)
_cell_length_b 18.4226(2)
_cell_length_c 24.9929(3)
_cell_measurement_reflns_used 24525
_cell_measurement_temperature 200.00(10)
_cell_measurement_theta_max 73.2640
_cell_measurement_theta_min 3.1470
_cell_volume 6241.14(14)
_computing_cell_refinement 'CrysAlisPro 1.171.39.27b (Rigaku OD, 2015)'
_computing_data_collection 'CrysAlisPro 1.171.39.27b (Rigaku OD, 2015)'
_computing_data_reduction 'CrysAlisPro 1.171.39.27b (Rigaku OD, 2015)'
_computing_molecular_graphics 'Olex2 (Dolomanov et al., 2009)'
_computing_publication_material 'Olex2 (Dolomanov et al., 2009)'
_computing_structure_refinement 'ShelXL (Sheldrick, 2015)'
_computing_structure_solution 'ShelXT (Sheldrick, 2015)'
_diffrn_ambient_environment N~2~
_diffrn_ambient_temperature 200.00(10)
_diffrn_detector 'CCD plate'
_diffrn_measured_fraction_theta_full 0.994
_diffrn_measured_fraction_theta_max 0.964
_diffrn_measurement_details
;
List of Runs (angles in degrees, time in seconds):

  # Type    Start    End  Width  t~exp~   \w     \q     \k     \f   Frames
#--------------------------------------------------------------------------
  1  \w    -83.00 -43.00   0.50    0.50    --    0.00 -57.00  60.00   80
  2  \w    -34.00  56.00   0.50    0.50    --    0.00  77.00   0.00  180
  3  \w    -89.00 -26.00   0.50    0.50    --    0.00 -57.00 -30.00  126
  4  \w    -30.00  27.00   0.50    0.50    --    0.00 -57.00  60.00  114
  5  \w    -28.00  86.00   0.50    0.50    --    0.00  38.00 -60.00  228
  6  \w     61.00  88.00   0.50    0.50    --    0.00  77.00   0.00   54
  7  \w    -19.00   8.00   0.50    0.50    --    0.00 -57.00 -30.00   54
  8  \w     10.00 136.00   0.50    3.00    --   98.80 -82.00 -30.00  252
  9  \w     69.00 117.00   0.50    3.00    --   98.80  61.00 -60.00   96
 10  \w      9.00  62.00   0.50    3.00    --   98.80 -15.00 -30.00  106
 11  \w     94.00 135.00   0.50    3.00    --   98.80 -82.00   0.00   82
 12  \w    161.00 187.00   0.50    3.00    --   98.80  61.00 -60.00   52
 13  \w      9.00  35.00   0.50    3.00    --   98.80 -82.00  90.00   52
 14  \w     72.00  98.00   0.50    3.00    --   98.80 -82.00  90.00   52
 15  \w     60.00 185.00   0.50    3.00    --   98.80  15.00-150.00  250
 16  \w     69.00 136.00   0.50    3.00    --   98.80 -82.00-180.00  134
 17  \w     64.00 154.00   0.50    3.00    --   98.80 -15.00 120.00  180
 18  \w     82.00 108.00   0.50    3.00    --   98.80 -82.00  60.00   52
 19  \w     12.00  44.00   0.50    3.00    --   98.80 -30.00 -90.00   64
 20  \w     19.00  44.00   0.50    3.00    --   98.80 -15.00 120.00   50
 21  \w      9.00 107.00   0.50    3.00    --   98.80 -82.00 150.00  196
 22  \w     65.00 159.00   0.50    3.00    --   98.80 -15.00 -30.00  188
 23  \w     10.00 118.00   0.50    3.00    --   98.80 -61.00 150.00  216
 24  \w     81.00 116.00   0.50    3.00    --   98.80  45.00 120.00   70
 25  \w     21.00  46.00   0.50    3.00    --   98.80 -82.00 -90.00   50
 26  \w     69.00 106.00   0.50    3.00    --   98.80 -82.00 -90.00   74
 27  \w     83.00 110.00   0.50    3.00    --   98.80 -82.00-150.00   54
 28  \w     10.00 127.00   0.50    3.00    --   98.80 -61.00 -30.00  234
;
_diffrn_measurement_device 'four-circle diffractometer'
_diffrn_measurement_device_type 'XtaLAB AFC12 (RINC): Kappa single'
_diffrn_measurement_method '\w scans'
_diffrn_orient_matrix_type 'CrysAlisPro convention (1999,Acta A55,543-557)'
_diffrn_orient_matrix_UB_11 0.0559243000
_diffrn_orient_matrix_UB_12 -0.0685625000
_diffrn_orient_matrix_UB_13 -0.0201856000
_diffrn_orient_matrix_UB_21 0.0397074000
_diffrn_orient_matrix_UB_22 0.0535605000
_diffrn_orient_matrix_UB_23 -0.0563223000
_diffrn_orient_matrix_UB_31 0.0851478000
_diffrn_orient_matrix_UB_32 0.0083468000
_diffrn_orient_matrix_UB_33 0.0254238000
_diffrn_radiation_monochromator graphite
_diffrn_radiation_probe x-ray
_diffrn_radiation_type CuK\a
_diffrn_radiation_wavelength 1.54184
_diffrn_reflns_av_R_equivalents 0.0565
_diffrn_reflns_av_unetI/netI 0.0596
_diffrn_reflns_Laue_measured_fraction_full 0.994
_diffrn_reflns_Laue_measured_fraction_max 0.964
_diffrn_reflns_limit_h_max 18
_diffrn_reflns_limit_h_min -15
_diffrn_reflns_limit_k_max 22
_diffrn_reflns_limit_k_min -22
_diffrn_reflns_limit_l_max 31
_diffrn_reflns_limit_l_min -30
_diffrn_reflns_number 67884
_diffrn_reflns_point_group_measured_fraction_full 0.994
_diffrn_reflns_point_group_measured_fraction_max 0.964
_diffrn_reflns_theta_full 67.684
_diffrn_reflns_theta_max 73.890
_diffrn_reflns_theta_min 2.507
_diffrn_source 'fine-focus sealed X-ray tube'
_diffrn_source_type 'Enhance (Cu) X-ray Source'
_exptl_absorpt_coefficient_mu 24.815
_exptl_absorpt_correction_T_max 1.00000
_exptl_absorpt_correction_T_min 0.57732
_exptl_absorpt_correction_type multi-scan
_exptl_absorpt_process_details
;
CrysAlisPro 1.171.39.27b (Rigaku Oxford Diffraction, 2015)
Empirical absorption correction using spherical harmonics,
 implemented in SCALE3 ABSPACK scaling algorithm.
;
_exptl_crystal_colour purple
_exptl_crystal_density_diffrn 2.140
_exptl_crystal_description block
_exptl_crystal_F_000 3856
_exptl_crystal_size_max 0.21
_exptl_crystal_size_mid 0.19
_exptl_crystal_size_min 0.15
_refine_diff_density_max 2.349
_refine_diff_density_min -1.993
_refine_diff_density_rms 0.214
_refine_ls_extinction_method none
_refine_ls_goodness_of_fit_ref 1.013
_refine_ls_hydrogen_treatment mixed
_refine_ls_matrix_type full
_refine_ls_number_parameters 1515
_refine_ls_number_reflns 24364
_refine_ls_number_restraints 545
_refine_ls_restrained_S_all 1.011
_refine_ls_R_factor_all 0.1100
_refine_ls_R_factor_gt 0.0984
_refine_ls_shift/su_max 0.020
_refine_ls_shift/su_mean 0.000
_refine_ls_structure_factor_coef Fsqd
_refine_ls_weighting_details
;
 w=1/[\s^2^(Fo^2^)+(0.0662P)^2^+181.1196P]
 where P=(Fo^2^+2Fc^2^)/3
;
_refine_ls_weighting_scheme calc
_refine_ls_wR_factor_gt 0.2354
_refine_ls_wR_factor_ref 0.2421
_reflns_Friedel_coverage 0.000
_reflns_number_gt 19692
_reflns_number_total 24364
_reflns_threshold_expression 'I > 2\s(I)'
_cod_data_source_file d2cc03120e2.cif
_cod_data_source_block ZZU_602
_cod_database_code 7130490
_shelxl_version_number 2013-2
_chemical_oxdiff_usercomment ' '
_shelx_space_group_comment
;
The symmetry employed for this shelxl refinement is uniquely defined
by the following loop, which should always be used as a source of
symmetry information in preference to the above space-group names.
They are only intended as comments.
;
_reflns_odcompleteness_completeness 99.41
_reflns_odcompleteness_iscentric 1
_reflns_odcompleteness_theta 66.97
_olex2_refinement_description
;
1. Fixed Uiso
 At 1.2 times of:
  All C(H) groups, All C(H,H) groups, All C(H,H,H,H) groups
 At 1.5 times of:
  All C(H,H,H) groups, All O(H) groups
2. Restrained distances
 C64A-C61A = C66A-C61A
 1.53 with sigma of 0.01
 O21-H21
 0.85 with sigma of 0.01
 C4AA-C2AA = C3AA-C2AA
 1.45 with sigma of 0.02
 C2AA-C4AA
 1.5 with sigma of 0.02
 C4AB-C2AA = C4AA-C2AA
 1.53 with sigma of 0.01
 C68A-C51 = C69-C51 = C68-C51
 1.53 with sigma of 0.01
 C5AA-C51
 1.53 with sigma of 0.01
 C93-C0AB = C65-C0AA = C93-C1AB = C65-C1AA
 1.53 with sigma of 0.01
 S5-C93 = S5-C65
 1.8 with sigma of 0.02
 C6AA-C284 = C62-C43 = C6AA-C295 = C46-C43
 1.53 with sigma of 0.01
 C66-C61 = C64-C61
 1.53 with sigma of 0.02
 S0AA-C61A = S7-C61
 1.8 with sigma of 0.02
 O21-C7AA
 1.45 with sigma of 0.02
 C8AA-C7AA = C7AA-C76
 1.53 with sigma of 0.01
 P5-O32 = P5-O32A
 1.55 with sigma of 0.02
 C9AA-C55 = C55-C54 = C70-C0BA = C9AA-C1BA = C52-C1BA = C70-C52
 1.39 with sigma of 0.01
 O33-C2BA = O1AA-C2BA = O2AA-C2BA
 1.15 with sigma of 0.02
 C4AB-C3AA
 2.5 with sigma of 0.04
 Zn1-H21
 2.701182 with sigma of 0.02
 C76-N3
 3.5 with sigma of 0.04
 C7AA-H21
 1.912362 with sigma of 0.02
 O2AA-O1AA
 2.1 with sigma of 0.04
 C93-C1AB \\sim C65-C1AA \\sim C93-C0AB \\sim C65-C0AA
 with sigma of 0.02
 Zn1-C8AA \\sim Zn1-C76
 with sigma of 0.02
3. Restrained planarity
 C55, C9AA, C0BA, C1BA, C70, C52
 with sigma of 0.1
4. Rigid bond restraints
 C63, C41, C67
 with sigma for 1-2 distances of 0.01 and sigma for 1-3 distances of 0.01
 C64A, C66A, C61A, S0AA
 with sigma for 1-2 distances of 0.01 and sigma for 1-3 distances of 0.01
 C1AB, C93, C0AB, C65, C0AA, C1AA, S5
 with sigma for 1-2 distances of 0.01 and sigma for 1-3 distances of 0.01
 C284, C6AA, C43, C62, C295, C46, S4
 with sigma for 1-2 distances of 0.01 and sigma for 1-3 distances of 0.01
 C64A, C61, C61A, C66A, C66, C64, S7
 with sigma for 1-2 distances of 0.01 and sigma for 1-3 distances of 0.01
 O27, O32, O30, O31, P5
 with sigma for 1-2 distances of 0.005 and sigma for 1-3 distances of 0.005
 C55, C56, C57, C52, C53, C54, C0BA, C9AA, C1BA, C70
 with sigma for 1-2 distances of 0.01 and sigma for 1-3 distances of 0.01
 O1AA, O33, C2BA, O2AA, C55
 with sigma for 1-2 distances of 0.005 and sigma for 1-3 distances of 0.005
5. Uiso/Uaniso restraints and constraints
Zn1 \\sim O21 \\sim C7AA \\sim C8AA \\sim C76: within 3A with sigma of 0.01 and
sigma for terminal atoms of 0.01
Uanis(C1AB) \\sim Ueq, Uanis(C0AB) \\sim Ueq: with sigma of 0.01 and sigma for
terminal atoms of 0.02
Uanis(C63) \\sim Ueq, Uanis(C67) \\sim Ueq, Uanis(C41) \\sim Ueq: with sigma of
0.01 and sigma for terminal atoms of 0.02
Uanis(C93) \\sim Ueq: with sigma of 0.01 and sigma for terminal atoms of 0.02
Uanis(O0AA) \\sim Ueq, Uanis(O22) \\sim Ueq: with sigma of 0.01 and sigma for
terminal atoms of 0.02
Uanis(C284) \\sim Ueq, Uanis(C295) \\sim Ueq: with sigma of 0.01 and sigma for
terminal atoms of 0.02
Uanis(C15) \\sim Ueq, Uanis(C14) \\sim Ueq: with sigma of 0.01 and sigma for
terminal atoms of 0.02
Uanis(C4AB) \\sim Ueq, Uanis(C4AA) \\sim Ueq, Uanis(C2AA) \\sim Ueq: with sigma
of 0.01 and sigma for terminal atoms of 0.02
Uanis(C5AA) \\sim Ueq, Uanis(C68A) \\sim Ueq: with sigma of 0.01 and sigma for
terminal atoms of 0.02
Uanis(C4AA) \\sim Ueq, Uanis(C67) \\sim Ueq, Uanis(C0AA) \\sim Ueq, Uanis(C1AA)
\\sim Ueq, Uanis(C65) \\sim Ueq, Uanis(C69) \\sim Ueq, Uanis(C68) \\sim Ueq:
with sigma of 0.01 and sigma for terminal atoms of 0.02
Uanis(Ag3A) \\sim Ueq, Uanis(Ag3) \\sim Ueq, Uanis(Ag7) \\sim Ueq, Uanis(Ag1A)
\\sim Ueq, Uanis(Ag4) \\sim Ueq, Uanis(Ag4A) \\sim Ueq, Uanis(Ag6) \\sim Ueq:
with sigma of 0.01 and sigma for terminal atoms of 0.02
Uanis(O31) \\sim Ueq, Uanis(O27) \\sim Ueq: with sigma of 0.01 and sigma for
terminal atoms of 0.02
Uanis(C6AA) \\sim Ueq, Uanis(C43) \\sim Ueq, Uanis(C62) \\sim Ueq, Uanis(C46)
\\sim Ueq: with sigma of 0.01 and sigma for terminal atoms of 0.02
Uanis(C61) \\sim Ueq, Uanis(C61A) \\sim Ueq, Uanis(C66A) \\sim Ueq, Uanis(C66)
\\sim Ueq, Uanis(C64) \\sim Ueq, Uanis(C64A) \\sim Ueq: with sigma of 0.01 and
sigma for terminal atoms of 0.02
Uanis(C8AA) \\sim Ueq, Uanis(C7AA) \\sim Ueq, Uanis(C76) \\sim Ueq: with sigma
of 0.01 and sigma for terminal atoms of 0.02
Uanis(O32) \\sim Ueq, Uanis(O32A) \\sim Ueq: with sigma of 0.01 and sigma for
terminal atoms of 0.02
Uanis(O30) \\sim Ueq: with sigma of 0.005 and sigma for terminal atoms of 0.01
Uanis(O30) \\sim Ueq, Uanis(O32) \\sim Ueq: with sigma of 0.01 and sigma for
terminal atoms of 0.02
Uanis(C55) \\sim Ueq, Uanis(C56) \\sim Ueq, Uanis(C57) \\sim Ueq, Uanis(C52)
\\sim Ueq, Uanis(C53) \\sim Ueq, Uanis(C54) \\sim Ueq, Uanis(C0BA) \\sim Ueq,
Uanis(C9AA) \\sim Ueq, Uanis(C1BA) \\sim Ueq, Uanis(C70) \\sim Ueq: with sigma
of 0.01 and sigma for terminal atoms of 0.02
Uanis(O2AA) \\sim Ueq, Uanis(O33) \\sim Ueq, Uanis(O1AA) \\sim Ueq, Uanis(C2BA)
\\sim Ueq: with sigma of 0.01 and sigma for terminal atoms of 0.02
Uanis(O33) \\sim Ueq, Uanis(O1AA) \\sim Ueq: with sigma of 0.001 and sigma for
terminal atoms of 0.002
6. Others
 Sof(Ag1A)=1-FVAR(1)
 Sof(Ag4)=FVAR(1)
 Sof(Ag2A)=1-FVAR(2)
 Sof(Ag15)=FVAR(2)
 Sof(Ag3A)=1-FVAR(3)
 Sof(Ag2)=FVAR(3)
 Sof(Ag4A)=1-FVAR(4)
 Sof(Ag6)=FVAR(4)
 Sof(Ag7)=1-FVAR(5)
 Sof(Ag3)=FVAR(5)
 Sof(C1AB)=Sof(H1AD)=Sof(H1AE)=Sof(H1AF)=Sof(C0AB)=Sof(H0AD)=Sof(H0AE)=
 Sof(H0AF)=Sof(C93)=Sof(H93)=1-FVAR(6)
 Sof(C65)=Sof(H65)=Sof(C1AA)=Sof(H1AA)=Sof(H1AB)=Sof(H1AC)=Sof(C0AA)=Sof(H0AA)=
 Sof(H0AB)=Sof(H0AC)=FVAR(6)
 Sof(H2AB)=Sof(C4AB)=Sof(H4AD)=Sof(H4AE)=Sof(H4AF)=1-FVAR(7)
 Sof(H2AA)=Sof(C4AA)=Sof(H4AA)=Sof(H4AB)=Sof(H4AC)=FVAR(7)
 Sof(H51A)=Sof(C69)=Sof(H69A)=Sof(H69B)=Sof(H69C)=Sof(C5AA)=Sof(H5AA)=
 Sof(H5AB)=Sof(H5AC)=1-FVAR(8)
 Sof(H51)=Sof(C68)=Sof(H68A)=Sof(H68B)=Sof(H68C)=Sof(C68A)=Sof(H68D)=Sof(H68E)=
 Sof(H68F)=FVAR(8)
 Sof(C6AA)=Sof(H6AA)=Sof(C284)=Sof(H28A)=Sof(H28B)=Sof(H28C)=Sof(C295)=
 Sof(H29B)=Sof(H29C)=Sof(H29D)=1-FVAR(9)
 Sof(C43)=Sof(H43)=Sof(C46)=Sof(H46A)=Sof(H46B)=Sof(H46C)=Sof(C62)=Sof(H62A)=
 Sof(H62B)=Sof(H62C)=FVAR(9)
 Sof(C66A)=Sof(H66D)=Sof(H66E)=Sof(H66F)=Sof(C61A)=Sof(H61A)=Sof(C64A)=
 Sof(H64D)=Sof(H64E)=Sof(H64F)=Sof(S0AA)=1-FVAR(10)
 Sof(S7)=Sof(C61)=Sof(H61)=Sof(C64)=Sof(H64A)=Sof(H64B)=Sof(H64C)=Sof(C66)=
 Sof(H66A)=Sof(H66B)=Sof(H66C)=FVAR(10)
 Sof(C56)=Sof(H56)=Sof(C57)=Sof(H57)=Sof(C0BA)=Sof(H0BA)=Sof(C70)=Sof(H70)=1-
 FVAR(11)
 Sof(C53)=Sof(H53)=Sof(C54)=Sof(H54)=Sof(C9AA)=Sof(H9AA)=Sof(C1BA)=Sof(H1BA)=
 FVAR(11)
 Sof(O30A)=Sof(H30D)=Sof(O31A)=Sof(O27A)=Sof(O32A)=Sof(H32B)=1-FVAR(12)
 Sof(O27)=Sof(O30)=Sof(H30)=Sof(O31)=Sof(O32)=Sof(H32A)=FVAR(12)
 Fixed Sof: H11(0.5) H14(0.5) H17(0.5) H19(0.5) O33(0.5) H33A(0.5) H7AA(0.5)
 H7AB(0.5) H7AC(0.5) H7AD(0.5) C8AA(0.5) H8AA(0.5) H8AB(0.5) H8AC(0.5) C76(0.5)
 H76A(0.5) H76B(0.5) H76C(0.5) O1AA(0.5) H1AG(0.5)
7.a Riding coordinates:
 O25(H25), O29(H29A), O30(H30), O32(H32A), O33(H33A), O1AA(H1AG), O30A(H30D),
 O32A(H32B)
7.b Ternary CH refined with riding coordinates:
 C41(H41), C43(H43), C45(H45), C49(H49), C51(H51), C51(H51A), C61(H61),
 C65(H65), C2AA(H2AA), C2AA(H2AB), C6AA(H6AA), C93(H93), C61A(H61A)
7.c Secondary CH2 refined with riding coordinates:
 C7AA(H7AA,H7AB), C7AA(H7AC,H7AD)
7.d Aromatic/amide H refined with riding coordinates:
 C2(H2), C3(H3), C6(H6), C7(H7), C10(H10A), C11(H11A), C14(H14A), C15(H15A),
 C18(H18), C19(H19A), C21(H21A), C22(H22), C25(H25A), C26(H26), C28(H28),
 C29(H29), C32(H32), C33(H33), C35(H35), C36(H36), C56(H56), C57(H57), C53(H53),
  C54(H54), C0BA(H0BA), C9AA(H9AA), C1BA(H1BA), C70(H70)
7.e Fitted pentagon refined as free rotating group:
 N1(C1,C2,C3,C4), N2(C5,C6,C7,C8), N3(C9,C10,C11,C12), N4(C13,C14,C15,C16)
7.f Fitted hexagon refined as free rotating group:
 C17(C18,C19,C20,C21,C22), C24(C25,C26,C27,C28,C29), C31(C32,C33,C34,C35,C36),
 C55(C56,C57,C52,C53,C54)
7.g Tetrahedral OH refined with riding coordinates:
 O19(H19)
7.h Idealised Me refined as rotating group:
 C30(H30A,H30B,H30C), C39(H39A,H39B,H39C), C46(H46A,H46B,H46C), C58(H58A,H58B,
 H58C), C60(H60A,H60B,H60C), C62(H62A,H62B,H62C), C63(H63A,H63B,H63C), C64(H64A,
 H64B,H64C), C66(H66A,H66B,H66C), C67(H67A,H67B,H67C), C68(H68A,H68B,H68C),
 C69(H69A,H69B,H69C), C1AA(H1AA,H1AB,H1AC), C0AA(H0AA,H0AB,H0AC), C3AA(H3AA,
 H3AB,H3AC), C4AA(H4AA,H4AB,H4AC), C1AB(H1AD,H1AE,H1AF), C0AB(H0AD,H0AE,H0AF),
 C4AB(H4AD,H4AE,H4AF), C68A(H68D,H68E,H68F), C5AA(H5AA,H5AB,H5AC), C8AA(H8AA,
 H8AB,H8AC), C76(H76A,H76B,H76C), C284(H28A,H28B,H28C), C295(H29B,H29C,H29D),
 C66A(H66D,H66E,H66F), C64A(H64D,H64E,H64F)
7.i Idealised tetrahedral OH refined as rotating group:
 O5(H5), O10(H10), O11(H11), O14(H14), O15(H15), O16(H16), O17(H17), O23(H23)
;
_olex2_submission_special_instructions 'No special instructions were received'
_oxdiff_exptl_absorpt_empirical_details
;
Empirical correction (ABSPACK) includes:
- Absorption correction using spherical harmonics
- Frame scaling
;
_oxdiff_exptl_absorpt_empirical_full_max 1.576
_oxdiff_exptl_absorpt_empirical_full_min 0.740

loop_
_space_group_symop_operation_xyz
'x, y, z'
'-x, -y, -z'

loop_
_atom_site_label
_atom_site_type_symbol
_atom_site_fract_x
_atom_site_fract_y
_atom_site_fract_z
_atom_site_U_iso_or_equiv
_atom_site_adp_type
_atom_site_occupancy
_atom_site_site_symmetry_order
_atom_site_calc_flag
_atom_site_refinement_flags_posn
_atom_site_refinement_flags_adp
_atom_site_refinement_flags_occupancy
_atom_site_disorder_assembly
_atom_site_disorder_group
Ag18 Ag 0.07289(7) 0.41960(6) 0.11665(4) 0.0497(2) Uani 1 1 d . . . . .
Ag11 Ag -0.07133(8) 0.08159(6) -0.12199(4) 0.0503(3) Uani 1 1 d . . . . .
Ag5 Ag 0.26339(7) 0.40267(6) -0.00962(5) 0.0512(3) Uani 1 1 d . . . . .
Ag13 Ag 0.10228(8) 0.24379(6) -0.14611(5) 0.0516(3) Uani 1 1 d . . . . .
Ag12 Ag -0.14128(7) 0.25445(7) -0.10840(5) 0.0538(3) Uani 1 1 d . . . . .
Ag17 Ag 0.10203(8) 0.40992(7) -0.14476(5) 0.0563(3) Uani 1 1 d . . . . .
Ag10 Ag -0.10229(9) -0.07849(6) -0.08704(5) 0.0586(3) Uani 1 1 d . . . . .
Ag14 Ag -0.26766(8) 0.10888(7) 0.00235(5) 0.0613(3) Uani 1 1 d . . . . .
Ag0A Ag -0.11403(10) 0.42061(6) -0.09243(5) 0.0658(3) Uani 1 1 d . . . . .
Ag9 Ag 0.25487(9) 0.09544(8) -0.01341(6) 0.0729(4) Uani 1 1 d . . . . .
Ag8 Ag 0.17582(10) 0.05850(7) -0.10850(7) 0.0732(4) Uani 1 1 d . . . . .
Ag16 Ag 0.20501(10) 0.28044(10) -0.06058(6) 0.0844(5) Uani 1 1 d . . . . .
Ag2 Ag -0.1019(3) 0.2640(3) 0.1345(3) 0.0490(14) Uani 0.60(3) 1 d . . P A 1
Ag4 Ag -0.17776(16) 0.4380(4) 0.10303(13) 0.0600(9) Uani 0.713(17) 1 d . U P A 1
Ag6 Ag -0.2573(3) 0.3993(6) 0.00939(14) 0.0711(15) Uani 0.74(2) 1 d . U P A 1
Ag3 Ag -0.1155(5) 0.1136(10) 0.1287(4) 0.057(2) Uani 0.44(2) 1 d . U P A 1
Ag15 Ag -0.1959(2) 0.2541(6) 0.0388(2) 0.057(2) Uani 0.435(13) 1 d . . P A 1
Zn1 Zn 0.47507(15) 0.24128(12) 0.50337(7) 0.0561(5) Uani 1 1 d D U . . .
P1 P -0.0157(2) 0.13537(18) -0.02084(13) 0.0357(6) Uani 1 1 d . . . . .
S1 S -0.0272(2) 0.34969(16) -0.15930(12) 0.0365(6) Uani 1 1 d . . . . .
P2 P 0.0148(2) 0.36858(19) 0.01386(14) 0.0382(7) Uani 1 1 d . . . . .
S2 S -0.2226(2) 0.02091(18) -0.06104(15) 0.0449(7) Uani 1 1 d . . . . .
S3 S -0.2252(2) 0.5231(2) -0.06277(15) 0.0472(8) Uani 1 1 d . . . . .
S4 S 0.2487(2) 0.17685(19) -0.10868(15) 0.0457(7) Uani 1 1 d . U . . .
S5 S 0.0198(2) 0.1498(2) 0.15367(15) 0.0489(8) Uani 1 1 d D U . . .
P3 P -0.3687(2) 0.2886(2) -0.05042(16) 0.0466(8) Uani 1 1 d . . . . .
S6 S -0.2444(2) 0.0743(2) 0.10401(15) 0.0484(8) Uani 1 1 d . . . . .
P4 P 0.3709(2) 0.2193(2) 0.03430(16) 0.0461(8) Uani 1 1 d . . . . .
S7 S -0.2378(11) 0.5636(10) 0.1139(7) 0.040(3) Uani 0.54(4) 1 d D U P A 1
P5 P -0.0987(3) 0.3859(2) 0.22961(16) 0.0513(8) Uani 1 1 d D U . . .
P6 P 0.1029(3) 0.1301(3) -0.24123(17) 0.0608(10) Uani 1 1 d . . . . .
S8 S -0.2492(3) 0.3244(3) 0.10255(16) 0.0707(13) Uani 1 1 d . . . . .
O1 O 0.1176(6) 0.3298(5) 0.0135(4) 0.0394(19) Uani 1 1 d . . . . .
O2 O -0.0302(6) 0.3747(5) 0.0738(4) 0.045(2) Uani 1 1 d . . . . .
O3 O -0.1171(6) 0.1744(5) -0.0210(4) 0.042(2) Uani 1 1 d . . . . .
O4 O 0.0296(6) 0.1257(5) -0.0799(3) 0.041(2) Uani 1 1 d . . . . .
O5 O 0.4492(7) 0.1669(5) 0.0067(5) 0.059(3) Uani 1 1 d . . . . .
H5 H 0.4999 0.1851 -0.0006 0.088 Uiso 1 1 calc GR . . . .
O6 O -0.3827(6) 0.2067(6) -0.0216(5) 0.054(2) Uani 1 1 d . . . . .
O7 O 0.7594(7) 0.2249(6) 0.8376(4) 0.056(3) Uani 1 1 d . . . . .
O8 O -0.2742(6) 0.3096(6) -0.0474(4) 0.052(2) Uani 1 1 d . . . . .
O9 O 0.2761(6) 0.1979(6) 0.0323(4) 0.052(2) Uani 1 1 d . . . . .
O10 O -0.4484(7) 0.3421(6) -0.0258(6) 0.062(3) Uani 1 1 d . . . . .
H10 H -0.4985 0.3229 -0.0178 0.093 Uiso 1 1 calc GR . . . .
O11 O 0.0436(7) 0.1843(7) -0.0021(5) 0.064(3) Uani 1 1 d . . . . .
H11 H 0.0114 0.2010 0.0238 0.096 Uiso 0.5 1 calc GR . P B 1
O12 O 0.3852(7) 0.3002(6) 0.0065(5) 0.058(3) Uani 1 1 d . . . . .
O13 O 0.1059(9) 0.2054(7) -0.2287(5) 0.068(3) Uani 1 1 d . . . . .
O14 O 0.0122(8) 0.4483(7) -0.0287(4) 0.065(3) Uani 1 1 d . . . . .
H14 H -0.0006 0.4813 -0.0113 0.098 Uiso 0.5 1 calc GR . P C -1
O15 O -0.3823(8) 0.3069(7) -0.1143(5) 0.063(3) Uani 1 1 d . . . . .
H15 H -0.3563 0.2717 -0.1279 0.094 Uiso 1 1 calc GR . . . .
O16 O 0.3880(8) 0.1962(7) 0.0975(5) 0.071(3) Uani 1 1 d . . . . .
H16 H 0.3438 0.2156 0.1170 0.106 Uiso 1 1 calc GR . . . .
O17 O -0.0128(8) 0.0557(8) 0.0228(4) 0.073(4) Uani 1 1 d . . . . .
H17 H -0.0374 0.0263 0.0120 0.109 Uiso 0.5 1 calc GR . P D -1
O18 O 0.8710(7) 0.1523(8) 0.7982(4) 0.071(3) Uani 1 1 d . . . . .
O19 O -0.0407(7) 0.3214(8) -0.0079(5) 0.072(3) Uani 1 1 d . . . . .
H19 H -0.0333 0.2768 0.0095 0.108 Uiso 0.5 1 calc R . P E 2
O20 O 0.0886(9) 0.0673(6) -0.1905(5) 0.064(3) Uani 1 1 d . . . . .
O21 O 0.3416(10) 0.2854(9) 0.5424(5) 0.089(3) Uani 1 1 d D U . . .
H21 H 0.332(5) 0.292(12) 0.576(4) 0.134 Uiso 1 1 d DR . . . .
N1 N 0.4854(7) 0.3141(5) 0.4233(3) 0.053(3) Uani 1 1 d . . . . .
C1 C 0.4414(8) 0.3071(6) 0.3793(4) 0.061(4) Uani 1 1 d G . . . .
C2 C 0.4581(9) 0.3712(7) 0.3332(3) 0.072(5) Uani 1 1 d G . . . .
H2 H 0.4372 0.3810 0.2988 0.087 Uiso 1 1 calc R . . . .
C3 C 0.5124(10) 0.4179(5) 0.3486(4) 0.074(5) Uani 1 1 d G . . . .
H3 H 0.5332 0.4636 0.3262 0.089 Uiso 1 1 calc R . . . .
C4 C 0.5293(8) 0.3826(6) 0.4044(4) 0.059(4) Uani 1 1 d G . . . .
O22 O 0.2410(8) 0.2604(8) 0.1522(5) 0.073(3) Uani 1 1 d . U . . .
N2 N 0.5696(6) 0.3010(5) 0.5214(4) 0.052(3) Uani 1 1 d . . . . .
C5 C 0.6020(7) 0.3705(5) 0.4871(3) 0.048(3) Uani 1 1 d G . . . .
C6 C 0.6615(8) 0.3948(5) 0.5162(4) 0.061(4) Uani 1 1 d G . . . .
H6 H 0.6922 0.4386 0.5033 0.073 Uiso 1 1 calc R . . . .
C7 C 0.6658(8) 0.3403(6) 0.5685(4) 0.053(4) Uani 1 1 d G . . . .
H7 H 0.6998 0.3422 0.5958 0.064 Uiso 1 1 calc R . . . .
C8 C 0.6090(8) 0.2823(5) 0.5717(3) 0.061(4) Uani 1 1 d G . . . .
N3 N 0.4150(7) 0.1672(6) 0.4758(4) 0.063(4) Uani 1 1 d D . . . .
C9 C 0.3792(8) 0.1846(6) 0.4244(3) 0.058(4) Uani 1 1 d G . . . .
C10 C 0.3257(9) 0.1251(7) 0.4263(4) 0.073(5) Uani 1 1 d G . . . .
H10A H 0.2944 0.1221 0.3980 0.087 Uiso 1 1 calc R . . . .
C11 C 0.3285(9) 0.0710(6) 0.4789(5) 0.078(5) Uani 1 1 d G . . . .
H11A H 0.2993 0.0264 0.4911 0.094 Uiso 1 1 calc R . . . .
C12 C 0.3836(8) 0.0970(6) 0.5095(3) 0.062(4) Uani 1 1 d G . . . .
O23 O 0.0267(9) 0.1400(8) -0.2787(5) 0.075(3) Uani 1 1 d . . . . .
H23 H -0.0091 0.1068 -0.2649 0.112 Uiso 1 1 calc GR . . . .
N4 N 0.4973(8) 0.1572(6) 0.5737(3) 0.066(4) Uani 1 1 d . . . . .
C13 C 0.5458(9) 0.1614(7) 0.6167(4) 0.074(5) Uani 1 1 d G . . . .
C14 C 0.5361(10) 0.0936(8) 0.6603(4) 0.081(5) Uani 1 1 d G U . . .
H14A H 0.5611 0.0815 0.6936 0.097 Uiso 1 1 calc R . . . .
C15 C 0.4817(11) 0.0475(6) 0.6443(5) 0.095(6) Uani 1 1 d G U . . .
H15A H 0.4648 0.0000 0.6652 0.114 Uiso 1 1 calc R . . . .
C16 C 0.4578(9) 0.0869(7) 0.5908(5) 0.075(5) Uani 1 1 d G . . . .
O24 O 0.7228(9) 0.7429(7) 0.3400(5) 0.073(3) Uani 1 1 d . . . . .
O25 O 0.8188(10) 0.6795(7) 0.2848(5) 0.090(4) Uani 1 1 d . . . . .
H25 H 0.8424 0.7154 0.2615 0.135 Uiso 1 1 d R . . . .
C17 C 0.2549(7) 0.2772(7) 0.2398(4) 0.058(4) Uani 1 1 d . . . . .
C18 C 0.2197(7) 0.3194(7) 0.2794(4) 0.091(7) Uani 1 1 d G . . . .
H18 H 0.1658 0.3538 0.2752 0.110 Uiso 1 1 calc R . . . .
C19 C 0.2650(8) 0.3101(6) 0.3252(4) 0.076(5) Uani 1 1 d G . . . .
H19A H 0.2414 0.3383 0.3517 0.091 Uiso 1 1 calc R . . . .
C20 C 0.3455(7) 0.2587(6) 0.3315(4) 0.055(4) Uani 1 1 d G . . . .
C21 C 0.3807(6) 0.2166(6) 0.2919(4) 0.062(4) Uani 1 1 d G . . . .
H21A H 0.4345 0.1822 0.2961 0.074 Uiso 1 1 calc R . . . .
C22 C 0.3354(7) 0.2258(6) 0.2461(4) 0.065(5) Uani 1 1 d G . . . .
H22 H 0.3589 0.1977 0.2197 0.079 Uiso 1 1 calc R . . . .
C23 C 0.7944(9) 0.1921(8) 0.7997(5) 0.046(3) Uani 1 1 d . . . . .
O27 O -0.141(2) 0.343(2) 0.2032(13) 0.053(6) Uani 0.41(5) 1 d . U P A 1
C24 C 0.7397(6) 0.1998(6) 0.7524(3) 0.048(3) Uani 1 1 d . . . . .
C25 C 0.6612(6) 0.2530(5) 0.7448(4) 0.054(4) Uani 1 1 d G . . . .
H25A H 0.6408 0.2846 0.7691 0.064 Uiso 1 1 calc R . . . .
C26 C 0.6131(6) 0.2591(6) 0.7006(4) 0.064(4) Uani 1 1 d G . . . .
H26 H 0.5606 0.2947 0.6955 0.076 Uiso 1 1 calc R . . . .
C27 C 0.6436(7) 0.2119(6) 0.6642(4) 0.062(4) Uani 1 1 d G . . . .
C28 C 0.7221(8) 0.1587(6) 0.6718(4) 0.074(5) Uani 1 1 d G . . . .
H28 H 0.7425 0.1271 0.6474 0.089 Uiso 1 1 calc R . . . .
C29 C 0.7702(6) 0.1526(6) 0.7160(4) 0.070(5) Uani 1 1 d G . . . .
H29 H 0.8227 0.1170 0.7211 0.084 Uiso 1 1 calc R . . . .
C30 C -0.4166(10) 0.5317(10) -0.0606(8) 0.065(4) Uani 1 1 d . . . . .
H30A H -0.4683 0.5393 -0.0810 0.098 Uiso 1 1 calc GR . . . .
H30B H -0.4303 0.5633 -0.0345 0.098 Uiso 1 1 calc GR . . . .
H30C H -0.4082 0.4795 -0.0403 0.098 Uiso 1 1 calc GR . . . .
O29 O 0.1984(10) 0.1150(9) -0.2813(6) 0.101(5) Uani 1 1 d . . . . .
H29A H 0.2281 0.1492 -0.3027 0.152 Uiso 1 1 d R . . . .
C31 C 0.6240(7) 0.4778(5) 0.4060(4) 0.055(4) Uani 1 1 d . . . . .
C32 C 0.7171(7) 0.4751(5) 0.3776(5) 0.073(5) Uani 1 1 d G . . . .
H32 H 0.7519 0.4286 0.3763 0.087 Uiso 1 1 calc R . . . .
C33 C 0.7583(6) 0.5420(6) 0.3511(5) 0.084(6) Uani 1 1 d G . . . .
H33 H 0.8206 0.5402 0.3321 0.100 Uiso 1 1 calc R . . . .
C34 C 0.7063(7) 0.6116(5) 0.3530(5) 0.060(4) Uani 1 1 d G . . . .
C35 C 0.6132(7) 0.6142(5) 0.3814(5) 0.074(5) Uani 1 1 d G . . . .
H35 H 0.5785 0.6607 0.3827 0.089 Uiso 1 1 calc R . . . .
C36 C 0.5721(5) 0.5473(6) 0.4079(4) 0.064(4) Uani 1 1 d G . . . .
H36 H 0.5098 0.5491 0.4269 0.076 Uiso 1 1 calc R . . . .
O30 O -0.204(3) 0.403(2) 0.2617(18) 0.063(6) Uani 0.41(5) 1 d . U P A 1
H30 H -0.2194 0.3649 0.2854 0.094 Uiso 0.41(5) 1 d R . P A 1
O31 O -0.047(2) 0.448(2) 0.1911(17) 0.049(6) Uani 0.41(5) 1 d . U P A 1
C38 C 0.5933(10) 0.2193(9) 0.6133(6) 0.055(4) Uani 1 1 d . . . . .
C39 C -0.4114(12) 0.0250(10) -0.0604(9) 0.073(5) Uani 1 1 d . . . . .
H39A H -0.4060 -0.0273 -0.0399 0.110 Uiso 1 1 calc GR . . . .
H39B H -0.4637 0.0349 -0.0806 0.110 Uiso 1 1 calc GR . . . .
H39C H -0.4220 0.0566 -0.0345 0.110 Uiso 1 1 calc GR . . . .
C40 C 0.5810(11) 0.4074(9) 0.4346(6) 0.053(4) Uani 1 1 d . . . . .
C41 C -0.3534(11) 0.0769(9) 0.1549(7) 0.058(4) Uani 1 1 d . U . . .
H41 H -0.3691 0.1299 0.1568 0.070 Uiso 1 1 calc R . . . .
C42 C 0.7507(14) 0.6863(10) 0.3245(7) 0.068(5) Uani 1 1 d . . . . .
C43 C 0.3671(19) 0.176(2) -0.1514(9) 0.057(6) Uani 0.62(4) 1 d D U P F 1
H43 H 0.3946 0.1233 -0.1456 0.068 Uiso 0.62(4) 1 calc R . P F 1
C44 C 0.3923(11) 0.2494(9) 0.3814(6) 0.052(3) Uani 1 1 d . . . . .
C45 C -0.3271(11) 0.5523(11) -0.1014(8) 0.069(5) Uani 1 1 d . . . . .
H45 H -0.3324 0.6077 -0.1147 0.082 Uiso 1 1 calc R . . . .
C46 C 0.428(3) 0.217(2) -0.1280(18) 0.072(10) Uani 0.62(4) 1 d D U P F 1
H46A H 0.4029 0.2696 -0.1328 0.109 Uiso 0.62(4) 1 calc GR . P F 1
H46B H 0.4920 0.2141 -0.1480 0.109 Uiso 0.62(4) 1 calc GR . P F 1
H46C H 0.4274 0.1939 -0.0886 0.109 Uiso 0.62(4) 1 calc GR . P F 1
C47 C 0.4026(12) 0.0641(10) 0.5617(7) 0.061(4) Uani 1 1 d . . . . .
O32 O -0.032(3) 0.377(2) 0.2719(14) 0.071(9) Uani 0.41(5) 1 d D U P A 1
H32A H 0.0200 0.3564 0.2608 0.107 Uiso 0.41(5) 1 d R . P A 1
C48 C 0.2036(10) 0.2890(11) 0.1910(6) 0.063(5) Uani 1 1 d . . . . .
C49 C -0.3221(12) 0.0417(11) -0.1012(8) 0.072(5) Uani 1 1 d . . . . .
H49 H -0.3277 0.0964 -0.1187 0.086 Uiso 1 1 calc R . . . .
C51 C -0.0444(12) 0.3926(9) -0.2336(7) 0.065(4) Uani 1 1 d D . . . .
H51 H 0.0201 0.4004 -0.2540 0.078 Uiso 0.53(3) 1 calc R . P G 1
H51A H -0.0006 0.3616 -0.2560 0.078 Uiso 0.47(3) 1 calc R . P G 2
C55 C 0.2935(12) -0.1497(8) 0.6505(6) 0.084(4) Uani 1 1 d D U . . .
C56 C 0.3450(14) -0.1419(8) 0.5962(7) 0.059(6) Uani 0.51(3) 1 d G U P H 2
H56 H 0.3561 -0.1826 0.5797 0.070 Uiso 0.51(3) 1 calc R . P H 2
C57 C 0.3799(13) -0.0733(8) 0.5667(5) 0.057(6) Uani 0.51(3) 1 d G U P H 2
H57 H 0.4143 -0.0681 0.5304 0.069 Uiso 0.51(3) 1 calc R . P H 2
C52 C 0.3632(11) -0.0125(7) 0.5914(6) 0.068(4) Uani 1 1 d DG U . H .
C53 C 0.3117(15) -0.0202(8) 0.6457(6) 0.068(7) Uani 0.49(3) 1 d G U P H 2
H53 H 0.3006 0.0205 0.6622 0.081 Uiso 0.49(3) 1 calc R . P H 2
C54 C 0.2768(15) -0.0888(10) 0.6752(6) 0.070(7) Uani 0.49(3) 1 d DG U P H 2
H54 H 0.2424 -0.0940 0.7115 0.084 Uiso 0.49(3) 1 calc R . P H 2
C58 C -0.3020(14) 0.0016(12) -0.1484(8) 0.085(6) Uani 1 1 d . . . . .
H58A H -0.2413 0.0126 -0.1709 0.127 Uiso 1 1 calc GR . . . .
H58B H -0.3504 0.0189 -0.1715 0.127 Uiso 1 1 calc GR . . . .
H58C H -0.3015 -0.0521 -0.1326 0.127 Uiso 1 1 calc GR . . . .
C60 C -0.3129(14) 0.5215(15) -0.1525(9) 0.094(7) Uani 1 1 d . . . . .
H60A H -0.3180 0.4679 -0.1409 0.141 Uiso 1 1 calc GR . . . .
H60B H -0.2512 0.5307 -0.1742 0.141 Uiso 1 1 calc GR . . . .
H60C H -0.3606 0.5462 -0.1751 0.141 Uiso 1 1 calc GR . . . .
C61 C -0.3362(14) 0.5447(16) 0.1713(9) 0.047(6) Uani 0.54(4) 1 d D U P A 1
H61 H -0.3319 0.4899 0.1881 0.056 Uiso 0.54(4) 1 calc R . P A 1
C62 C 0.356(2) 0.2052(18) -0.2136(9) 0.059(7) Uani 0.62(4) 1 d D U P F 1
H62A H 0.3322 0.1671 -0.2250 0.088 Uiso 0.62(4) 1 calc GR . P F 1
H62B H 0.4173 0.2158 -0.2362 0.088 Uiso 0.62(4) 1 calc GR . P F 1
H62C H 0.3133 0.2507 -0.2185 0.088 Uiso 0.62(4) 1 calc GR . P F 1
C63 C -0.4328(14) 0.0577(12) 0.1346(10) 0.093(6) Uani 1 1 d . U . . .
H63A H -0.4625 0.1028 0.1123 0.139 Uiso 1 1 calc GR . . . .
H63B H -0.4783 0.0355 0.1663 0.139 Uiso 1 1 calc GR . . . .
H63C H -0.4094 0.0221 0.1120 0.139 Uiso 1 1 calc GR . . . .
O33 O 0.237(2) -0.2283(17) 0.7362(10) 0.089(5) Uani 0.5 1 d D U P I 2
H33A H 0.2021 -0.2527 0.7632 0.133 Uiso 0.5 1 d R . P I 2
C64 C -0.332(2) 0.5839(16) 0.2172(11) 0.054(7) Uani 0.54(4) 1 d D U P A 1
H64A H -0.2860 0.5552 0.2399 0.081 Uiso 0.54(4) 1 calc GR . P A 1
H64B H -0.3930 0.5870 0.2405 0.081 Uiso 0.54(4) 1 calc GR . P A 1
H64C H -0.3135 0.6340 0.2000 0.081 Uiso 0.54(4) 1 calc GR . P A 1
C65 C 0.028(2) 0.1210(14) 0.2276(8) 0.075(7) Uani 0.63(3) 1 d D U P A 1
H65 H -0.0190 0.1473 0.2522 0.089 Uiso 0.63(3) 1 calc R . P A 1
C66 C -0.430(2) 0.568(2) 0.1510(17) 0.067(8) Uani 0.54(4) 1 d D U P A 1
H66A H -0.4536 0.6187 0.1550 0.101 Uiso 0.54(4) 1 calc GR . P A 1
H66B H -0.4752 0.5337 0.1731 0.101 Uiso 0.54(4) 1 calc GR . P A 1
H66C H -0.4224 0.5678 0.1120 0.101 Uiso 0.54(4) 1 calc GR . P A 1
C67 C -0.3384(18) 0.0331(17) 0.2120(10) 0.123(8) Uani 1 1 d . U . . .
H67A H -0.3057 -0.0158 0.2103 0.185 Uiso 1 1 calc GR . . . .
H67B H -0.3986 0.0270 0.2364 0.185 Uiso 1 1 calc GR . . . .
H67C H -0.3011 0.0598 0.2265 0.185 Uiso 1 1 calc GR . . . .
C68 C -0.078(3) 0.3416(16) -0.2629(14) 0.073(10) Uani 0.53(3) 1 d D U P G 1
H68A H -0.0244 0.3150 -0.2814 0.109 Uiso 0.53(3) 1 calc GR . P G 1
H68B H -0.1156 0.3720 -0.2903 0.109 Uiso 0.53(3) 1 calc GR . P G 1
H68C H -0.1162 0.3057 -0.2354 0.109 Uiso 0.53(3) 1 calc GR . P G 1
C69 C -0.017(4) 0.4733(15) -0.2583(19) 0.089(14) Uani 0.47(3) 1 d D U P G 2
H69A H -0.0481 0.5044 -0.2333 0.133 Uiso 0.47(3) 1 calc GR . P G 2
H69B H -0.0373 0.4934 -0.2944 0.133 Uiso 0.47(3) 1 calc GR . P G 2
H69C H 0.0502 0.4729 -0.2628 0.133 Uiso 0.47(3) 1 calc GR . P G 2
Ag1A Ag -0.1596(10) 0.4745(10) 0.0917(4) 0.061(4) Uani 0.287(17) 1 d . U P A 2
Ag2A Ag -0.19960(19) 0.2120(3) 0.05409(17) 0.0564(8) Uani 0.565(13) 1 d . . P A 2
Ag3A Ag -0.0892(9) 0.2598(5) 0.1519(7) 0.089(2) Uani 0.40(3) 1 d . U P A 2
Ag4A Ag -0.2648(4) 0.4355(9) 0.0137(2) 0.043(3) Uani 0.26(2) 1 d . U P A 2
Ag7 Ag -0.1050(3) 0.0800(6) 0.1432(3) 0.0621(11) Uani 0.56(2) 1 d . U P A 2
C1AA C 0.130(2) 0.108(3) 0.2384(18) 0.121(12) Uani 0.63(3) 1 d D U P A 1
H1AA H 0.1567 0.0579 0.2356 0.181 Uiso 0.63(3) 1 calc GR . P A 1
H1AB H 0.1306 0.1132 0.2755 0.181 Uiso 0.63(3) 1 calc GR . P A 1
H1AC H 0.1666 0.1448 0.2109 0.181 Uiso 0.63(3) 1 calc GR . P A 1
C0AA C 0.029(3) 0.0346(14) 0.2417(15) 0.097(9) Uani 0.63(3) 1 d D U P A 1
H0AA H -0.0336 0.0206 0.2585 0.146 Uiso 0.63(3) 1 calc GR . P A 1
H0AB H 0.0720 0.0115 0.2676 0.146 Uiso 0.63(3) 1 calc GR . P A 1
H0AC H 0.0493 0.0175 0.2077 0.146 Uiso 0.63(3) 1 calc GR . P A 1
C3AA C -0.4307(11) 0.2846(11) 0.1164(8) 0.073(5) Uani 1 1 d D . . . .
H3AA H -0.4370 0.3242 0.0827 0.110 Uiso 1 1 calc GR . . . .
H3AB H -0.4907 0.2819 0.1413 0.110 Uiso 1 1 calc GR . . . .
H3AC H -0.4110 0.2370 0.1066 0.110 Uiso 1 1 calc GR . . . .
C2AA C -0.3605(12) 0.3010(11) 0.1442(7) 0.075(5) Uani 1 1 d D U . . .
H2AA H -0.3444 0.2519 0.1697 0.090 Uiso 0.52(5) 1 calc R . P J 1
H2AB H -0.3860 0.3545 0.1385 0.090 Uiso 0.48(5) 1 calc R . P J 2
C4AA C -0.396(2) 0.3522(17) 0.1834(14) 0.071(12) Uani 0.52(5) 1 d D U P J 1
H4AA H -0.3437 0.3593 0.1995 0.107 Uiso 0.52(5) 1 calc GR . P J 1
H4AB H -0.4438 0.3295 0.2131 0.107 Uiso 0.52(5) 1 calc GR . P J 1
H4AC H -0.4215 0.4004 0.1628 0.107 Uiso 0.52(5) 1 calc GR . P J 1
Ag1 Ag 0.13964(7) 0.23820(7) 0.09572(4) 0.0548(3) Uani 1 1 d . . . . .
O0AA O 0.1239(9) 0.3282(9) 0.1945(5) 0.089(4) Uani 1 1 d . U . . .
C1AB C 0.074(4) 0.157(3) 0.247(2) 0.074(11) Uani 0.37(3) 1 d D U P A 2
H1AD H 0.0948 0.1993 0.2175 0.110 Uiso 0.37(3) 1 calc GR . P A 2
H1AE H 0.1249 0.1352 0.2686 0.110 Uiso 0.37(3) 1 calc GR . P A 2
H1AF H 0.0199 0.1733 0.2719 0.110 Uiso 0.37(3) 1 calc GR . P A 2
C0AB C -0.043(3) 0.085(3) 0.266(2) 0.085(12) Uani 0.37(3) 1 d D U P A 2
H0AD H -0.0754 0.1335 0.2691 0.127 Uiso 0.37(3) 1 calc GR . P A 2
H0AE H -0.0270 0.0566 0.3018 0.127 Uiso 0.37(3) 1 calc GR . P A 2
H0AF H -0.0826 0.0578 0.2538 0.127 Uiso 0.37(3) 1 calc GR . P A 2
C4AB C -0.372(3) 0.290(3) 0.2075(9) 0.097(18) Uani 0.48(5) 1 d D U P J 2
H4AD H -0.3434 0.2403 0.2240 0.145 Uiso 0.48(5) 1 calc GR . P J 2
H4AE H -0.4386 0.2940 0.2231 0.145 Uiso 0.48(5) 1 calc GR . P J 2
H4AF H -0.3422 0.3277 0.2154 0.145 Uiso 0.48(5) 1 calc GR . P J 2
C68A C -0.095(3) 0.4732(13) -0.2416(17) 0.083(12) Uani 0.53(3) 1 d D U P G 1
H68D H -0.1593 0.4713 -0.2214 0.124 Uiso 0.53(3) 1 calc GR . P G 1
H68E H -0.0965 0.4953 -0.2810 0.124 Uiso 0.53(3) 1 calc GR . P G 1
H68F H -0.0624 0.5035 -0.2275 0.124 Uiso 0.53(3) 1 calc GR . P G 1
C5AA C -0.1439(18) 0.381(2) -0.2398(17) 0.074(12) Uani 0.47(3) 1 d D U P G 2
H5AA H -0.1557 0.3295 -0.2225 0.111 Uiso 0.47(3) 1 calc GR . P G 2
H5AB H -0.1483 0.3930 -0.2791 0.111 Uiso 0.47(3) 1 calc GR . P G 2
H5AC H -0.1901 0.4142 -0.2218 0.111 Uiso 0.47(3) 1 calc GR . P G 2
C6AA C 0.353(2) 0.210(2) -0.1615(14) 0.032(7) Uani 0.38(4) 1 d D U P F 2
H6AA H 0.3384 0.2644 -0.1785 0.039 Uiso 0.38(4) 1 calc R . P F 2
C93 C 0.049(3) 0.097(2) 0.2224(10) 0.070(9) Uani 0.37(3) 1 d D U P A 2
H93 H 0.0948 0.0520 0.2224 0.084 Uiso 0.37(3) 1 calc R . P A 2
C7AA C 0.2595(15) 0.3116(12) 0.5165(10) 0.111(4) Uani 1 1 d D U . . .
H7AA H 0.2027 0.2982 0.5436 0.134 Uiso 0.5 1 calc R . P K 1
H7AB H 0.2627 0.2887 0.4854 0.134 Uiso 0.5 1 calc R . P K 1
H7AC H 0.2774 0.3257 0.4757 0.134 Uiso 0.5 1 calc R . P K 2
H7AD H 0.2256 0.3556 0.5286 0.134 Uiso 0.5 1 calc R . P K 2
C8AA C 0.257(3) 0.3982(12) 0.495(2) 0.110(5) Uani 0.5 1 d D U P L 1
H8AA H 0.3054 0.4155 0.5081 0.165 Uiso 0.5 1 calc GR . P L 1
H8AB H 0.1960 0.4214 0.5085 0.165 Uiso 0.5 1 calc GR . P L 1
H8AC H 0.2681 0.4117 0.4543 0.165 Uiso 0.5 1 calc GR . P L 1
C76 C 0.1970(18) 0.2459(18) 0.535(2) 0.110(5) Uani 0.5 1 d D U P L 2
H76A H 0.2013 0.2232 0.5039 0.166 Uiso 0.5 1 calc GR . P L 2
H76B H 0.1323 0.2648 0.5458 0.166 Uiso 0.5 1 calc GR . P L 2
H76C H 0.2184 0.2085 0.5662 0.166 Uiso 0.5 1 calc GR . P L 2
C284 C 0.445(3) 0.200(3) -0.138(2) 0.047(9) Uani 0.38(4) 1 d D U P F 2
H28A H 0.4570 0.2482 -0.1338 0.071 Uiso 0.38(4) 1 calc GR . P F 2
H28B H 0.4965 0.1814 -0.1625 0.071 Uiso 0.38(4) 1 calc GR . P F 2
H28C H 0.4382 0.1648 -0.1012 0.071 Uiso 0.38(4) 1 calc GR . P F 2
C295 C 0.378(4) 0.169(3) -0.2089(19) 0.065(11) Uani 0.38(4) 1 d D U P F 2
H29B H 0.3341 0.1321 -0.2026 0.098 Uiso 0.38(4) 1 calc GR . P F 2
H29C H 0.4412 0.1441 -0.2094 0.098 Uiso 0.38(4) 1 calc GR . P F 2
H29D H 0.3736 0.2051 -0.2445 0.098 Uiso 0.38(4) 1 calc GR . P F 2
C66A C -0.424(3) 0.538(2) 0.141(2) 0.069(10) Uani 0.46(4) 1 d D U P A 2
H66D H -0.3941 0.5202 0.1080 0.104 Uiso 0.46(4) 1 calc GR . P A 2
H66E H -0.4803 0.5708 0.1328 0.104 Uiso 0.46(4) 1 calc GR . P A 2
H66F H -0.4398 0.4957 0.1718 0.104 Uiso 0.46(4) 1 calc GR . P A 2
C61A C -0.355(2) 0.582(2) 0.1556(12) 0.060(7) Uani 0.46(4) 1 d D U P A 2
H61A H -0.3860 0.6335 0.1548 0.072 Uiso 0.46(4) 1 calc R . P A 2
C64A C -0.340(4) 0.543(3) 0.2162(15) 0.101(12) Uani 0.46(4) 1 d D U P A 2
H64D H -0.3896 0.5629 0.2421 0.151 Uiso 0.46(4) 1 calc GR . P A 2
H64E H -0.2798 0.5529 0.2213 0.151 Uiso 0.46(4) 1 calc GR . P A 2
H64F H -0.3421 0.4895 0.2231 0.151 Uiso 0.46(4) 1 calc GR . P A 2
S0AA S -0.2460(14) 0.5894(13) 0.1056(8) 0.050(4) Uani 0.46(4) 1 d D U P A 2
C0BA C 0.242(3) -0.0742(19) 0.6601(14) 0.076(7) Uani 0.51(3) 1 d D U P H 1
H0BA H 0.1868 -0.0734 0.6863 0.091 Uiso 0.51(3) 1 calc R . P H 1
C9AA C 0.3749(16) -0.1474(18) 0.6100(10) 0.071(7) Uani 0.49(3) 1 d D U P H 1
H9AA H 0.4081 -0.1926 0.6039 0.085 Uiso 0.49(3) 1 calc R . P H 1
C1BA C 0.408(3) -0.0789(11) 0.5784(15) 0.080(7) Uani 0.49(3) 1 d D U P H 1
H1BA H 0.4593 -0.0778 0.5491 0.096 Uiso 0.49(3) 1 calc R . P H 1
C70 C 0.2789(19) -0.0067(19) 0.6294(13) 0.082(7) Uani 0.51(3) 1 d D U P H 1
H70 H 0.2487 0.0401 0.6340 0.098 Uiso 0.51(3) 1 calc R . P H 1
O1AA O 0.1842(17) -0.2050(15) 0.7189(11) 0.082(4) Uani 0.5 1 d D U P I 1
H1AG H 0.1781 -0.2118 0.7526 0.123 Uiso 0.5 1 d R . P I 1
C2BA C 0.2528(16) -0.2217(12) 0.6858(9) 0.094(5) Uani 1 1 d D U . . .
O2AA O 0.2711(10) -0.2776(8) 0.6692(6) 0.088(4) Uani 1 1 d D U . . .
O30A O -0.175(2) 0.4164(14) 0.2752(11) 0.072(9) Uani 0.59(5) 1 d . . P A 2
H30D H -0.2044 0.3812 0.2956 0.108 Uiso 0.59(5) 1 d R . P A 2
O31A O -0.079(3) 0.4513(13) 0.1785(10) 0.064(7) Uani 0.59(5) 1 d . . P A 2
O27A O -0.107(2) 0.3119(15) 0.2135(9) 0.060(7) Uani 0.59(5) 1 d . . P A 2
O32A O -0.0264(19) 0.338(2) 0.2684(11) 0.089(9) Uani 0.59(5) 1 d D U P A 2
H32B H 0.0275 0.3488 0.2536 0.134 Uiso 0.59(5) 1 d R . P A 2

loop_
_atom_site_aniso_label
_atom_site_aniso_U_11
_atom_site_aniso_U_22
_atom_site_aniso_U_33
_atom_site_aniso_U_23
_atom_site_aniso_U_13
_atom_site_aniso_U_12
Ag18 0.0484(6) 0.0556(6) 0.0490(5) -0.0109(4) -0.0135(4) -0.0146(5)
Ag11 0.0575(6) 0.0475(5) 0.0544(6) -0.0087(4) -0.0284(5) -0.0132(5)
Ag5 0.0370(5) 0.0598(6) 0.0690(7) -0.0346(5) -0.0105(5) -0.0061(4)
Ag13 0.0493(6) 0.0452(5) 0.0549(6) -0.0071(4) -0.0060(5) -0.0020(4)
Ag12 0.0386(5) 0.0655(7) 0.0516(6) 0.0000(5) -0.0112(4) -0.0100(5)
Ag17 0.0540(6) 0.0605(6) 0.0643(7) -0.0172(5) -0.0139(5) -0.0282(5)
Ag10 0.0785(8) 0.0385(5) 0.0671(7) -0.0188(5) -0.0318(6) 0.0047(5)
Ag14 0.0435(6) 0.0722(7) 0.0695(7) -0.0082(6) -0.0156(5) -0.0189(5)
Ag0A 0.0987(10) 0.0450(6) 0.0562(6) -0.0260(5) -0.0114(6) 0.0075(6)
Ag9 0.0601(7) 0.0686(8) 0.0795(8) 0.0209(6) -0.0280(6) -0.0254(6)
Ag8 0.0651(8) 0.0544(7) 0.1041(10) -0.0073(7) -0.0380(7) -0.0101(6)
Ag16 0.0598(7) 0.1379(13) 0.0793(9) -0.0736(9) -0.0254(7) 0.0207(8)
Ag2 0.049(2) 0.0611(17) 0.042(2) -0.0260(15) 0.0017(11) -0.0123(10)
Ag4 0.0514(10) 0.059(2) 0.0713(13) -0.0158(13) -0.0151(8) -0.0041(10)
Ag6 0.0557(12) 0.076(4) 0.0735(13) 0.0024(16) -0.0109(9) -0.0217(17)
Ag3 0.047(2) 0.073(6) 0.062(3) -0.021(3) -0.0037(15) -0.036(3)
Ag15 0.0387(14) 0.095(6) 0.048(2) -0.041(3) 0.0000(11) -0.0080(17)
Zn1 0.0659(12) 0.0694(13) 0.0348(9) -0.0089(9) -0.0165(9) -0.0091(10)
P1 0.0332(15) 0.0427(17) 0.0360(15) -0.0078(13) -0.0116(12) -0.0143(13)
S1 0.0396(15) 0.0359(14) 0.0397(15) -0.0156(12) -0.0097(12) -0.0064(12)
P2 0.0304(15) 0.0450(17) 0.0479(17) -0.0231(14) -0.0063(13) -0.0099(13)
S2 0.0386(16) 0.0357(15) 0.062(2) -0.0034(14) -0.0207(15) -0.0076(13)
S3 0.0337(16) 0.060(2) 0.061(2) -0.0351(17) -0.0071(14) -0.0089(14)
S4 0.0374(16) 0.0429(17) 0.0546(19) -0.0047(14) -0.0068(14) -0.0120(13)
S5 0.0400(17) 0.067(2) 0.0485(18) -0.0221(16) -0.0085(14) -0.0173(15)
P3 0.0334(16) 0.051(2) 0.062(2) -0.0232(17) -0.0128(15) -0.0005(14)
S6 0.0435(18) 0.0511(19) 0.0509(18) -0.0009(15) -0.0124(14) -0.0209(15)
P4 0.0323(16) 0.056(2) 0.057(2) -0.0213(17) -0.0137(14) -0.0058(14)
S7 0.044(4) 0.044(7) 0.036(6) -0.010(5) 0.002(4) -0.028(5)
P5 0.058(2) 0.0416(18) 0.0475(19) -0.0069(15) -0.0014(16) -0.0019(16)
P6 0.058(2) 0.079(3) 0.048(2) -0.026(2) -0.0137(18) 0.008(2)
S8 0.045(2) 0.124(4) 0.047(2) -0.019(2) 0.0018(16) -0.041(2)
O1 0.037(4) 0.044(5) 0.042(5) -0.017(4) -0.006(4) -0.010(4)
O2 0.041(5) 0.058(6) 0.048(5) -0.026(4) 0.001(4) -0.024(4)
O3 0.035(4) 0.047(5) 0.042(5) -0.005(4) -0.006(4) -0.010(4)
O4 0.049(5) 0.045(5) 0.034(4) -0.003(4) -0.009(4) -0.028(4)
O5 0.043(5) 0.034(5) 0.100(8) -0.020(5) -0.010(5) -0.006(4)
O6 0.030(5) 0.057(6) 0.073(7) -0.012(5) -0.010(4) -0.002(4)
O7 0.039(5) 0.080(7) 0.049(6) -0.011(5) -0.011(4) -0.014(5)
O8 0.028(4) 0.066(6) 0.076(7) -0.040(5) -0.018(4) 0.004(4)
O9 0.025(4) 0.075(7) 0.071(6) -0.033(5) -0.020(4) -0.006(4)
O10 0.042(5) 0.042(5) 0.105(9) -0.022(6) -0.012(6) -0.004(4)
O11 0.045(6) 0.097(8) 0.080(8) -0.064(7) -0.023(5) -0.009(5)
O12 0.040(5) 0.054(6) 0.084(8) -0.025(5) -0.010(5) -0.003(4)
O13 0.085(8) 0.068(7) 0.057(6) -0.028(6) 0.003(6) -0.019(6)
O14 0.055(6) 0.084(8) 0.043(5) -0.009(5) -0.013(5) 0.025(6)
O15 0.053(6) 0.070(7) 0.070(7) -0.020(6) -0.027(5) 0.004(5)
O16 0.060(7) 0.085(9) 0.072(7) -0.011(6) -0.036(6) -0.008(6)
O17 0.046(6) 0.113(10) 0.038(5) 0.013(6) -0.010(4) 0.005(6)
O18 0.050(6) 0.111(10) 0.048(6) -0.006(6) -0.030(5) 0.009(6)
O19 0.048(6) 0.119(10) 0.084(8) -0.070(7) -0.021(5) -0.022(6)
O20 0.087(8) 0.056(6) 0.057(6) -0.018(5) -0.031(6) 0.005(6)
O21 0.092(6) 0.100(6) 0.074(5) -0.017(5) -0.020(5) -0.006(5)
N1 0.061(8) 0.067(8) 0.037(6) -0.018(5) -0.021(5) -0.002(6)
C1 0.066(10) 0.083(11) 0.033(7) -0.007(7) -0.022(7) -0.003(8)
C2 0.098(13) 0.087(12) 0.034(8) -0.003(8) -0.031(8) -0.014(10)
C3 0.110(15) 0.072(11) 0.046(9) -0.006(8) -0.034(9) -0.018(10)
C4 0.059(9) 0.076(11) 0.036(7) -0.005(7) -0.017(6) 0.004(8)
O22 0.065(6) 0.109(7) 0.056(6) -0.022(5) -0.022(5) -0.027(5)
N2 0.050(7) 0.068(8) 0.037(6) -0.004(5) -0.016(5) -0.011(6)
C5 0.056(8) 0.050(8) 0.035(7) 0.003(6) -0.013(6) -0.013(6)
C6 0.066(10) 0.071(10) 0.049(8) -0.014(7) -0.017(7) -0.011(8)
C7 0.069(10) 0.054(8) 0.043(7) -0.007(6) -0.020(7) -0.020(7)
C8 0.054(9) 0.090(12) 0.039(7) -0.004(7) -0.019(7) -0.011(8)
N3 0.052(7) 0.098(11) 0.039(6) -0.012(6) -0.018(5) -0.008(7)
C9 0.068(10) 0.071(10) 0.038(7) -0.014(7) -0.022(7) -0.003(8)
C10 0.067(11) 0.096(14) 0.059(10) -0.014(9) -0.025(8) -0.012(10)
C11 0.083(13) 0.090(13) 0.059(10) 0.003(9) -0.026(9) -0.023(11)
C12 0.066(10) 0.081(11) 0.040(8) -0.009(7) 0.000(7) -0.033(9)
O23 0.081(8) 0.103(10) 0.054(6) -0.019(6) -0.031(6) -0.024(7)
N4 0.057(8) 0.095(11) 0.040(6) 0.004(7) -0.014(6) -0.016(7)
C13 0.079(12) 0.108(15) 0.029(7) 0.011(8) -0.016(7) -0.033(11)
C14 0.082(9) 0.093(9) 0.064(8) -0.003(7) -0.023(7) -0.018(7)
C15 0.092(10) 0.100(10) 0.084(9) -0.001(8) -0.020(8) -0.019(8)
C16 0.064(10) 0.097(14) 0.044(8) 0.024(9) -0.015(8) -0.018(10)
O24 0.083(8) 0.065(7) 0.059(7) -0.010(6) 0.004(6) -0.007(6)
O25 0.119(11) 0.066(8) 0.071(8) -0.021(6) 0.037(8) -0.029(7)
C17 0.052(9) 0.087(12) 0.034(7) -0.008(7) -0.008(6) -0.019(8)
C18 0.069(12) 0.15(2) 0.055(10) -0.013(12) -0.035(9) 0.012(12)
C19 0.092(13) 0.082(12) 0.054(10) -0.022(9) -0.025(9) 0.022(10)
C20 0.046(8) 0.079(11) 0.041(7) -0.018(7) -0.015(6) 0.000(7)
C21 0.061(10) 0.075(11) 0.051(9) -0.023(8) -0.014(7) 0.010(8)
C22 0.048(9) 0.106(14) 0.046(8) -0.013(8) -0.017(7) -0.021(9)
C23 0.041(7) 0.051(8) 0.035(7) 0.010(6) -0.006(5) -0.010(6)
O27 0.051(11) 0.047(10) 0.053(10) -0.008(8) 0.000(6) -0.009(7)
C24 0.052(8) 0.056(8) 0.034(6) 0.003(6) -0.013(6) -0.014(7)
C25 0.044(8) 0.074(10) 0.041(7) -0.009(7) -0.012(6) -0.006(7)
C26 0.041(8) 0.093(12) 0.055(9) -0.009(9) -0.018(7) -0.005(8)
C27 0.058(9) 0.081(11) 0.037(7) 0.013(7) -0.019(7) -0.017(8)
C28 0.073(11) 0.097(14) 0.062(10) -0.033(10) -0.034(9) 0.015(10)
C29 0.066(11) 0.083(12) 0.073(11) -0.027(9) -0.039(9) 0.010(9)
C30 0.037(8) 0.063(10) 0.103(13) -0.028(9) -0.013(8) -0.011(7)
O29 0.085(10) 0.135(13) 0.076(9) -0.044(9) -0.004(7) 0.029(9)
C31 0.058(9) 0.068(10) 0.034(7) -0.012(6) -0.001(6) -0.003(7)
C32 0.076(12) 0.055(10) 0.074(11) -0.010(8) 0.007(9) -0.002(8)
C33 0.082(13) 0.076(12) 0.069(11) -0.013(10) 0.020(10) 0.011(10)
C34 0.065(10) 0.062(9) 0.043(8) -0.008(7) 0.003(7) -0.003(8)
C35 0.061(10) 0.080(12) 0.074(12) -0.007(10) -0.015(9) -0.001(9)
C36 0.053(9) 0.079(11) 0.061(10) -0.020(8) -0.009(7) -0.010(8)
O30 0.062(6) 0.056(11) 0.066(10) -0.018(7) 0.007(6) -0.010(7)
O31 0.045(9) 0.050(8) 0.052(9) -0.008(6) -0.010(7) -0.005(7)
C38 0.045(8) 0.070(10) 0.042(7) 0.009(7) -0.014(6) -0.011(7)
C39 0.055(10) 0.062(10) 0.102(14) -0.003(9) -0.021(9) -0.024(8)
C40 0.058(9) 0.063(9) 0.036(7) -0.001(6) -0.013(6) -0.013(7)
C41 0.061(7) 0.045(6) 0.063(7) -0.001(5) -0.011(6) -0.011(6)
C42 0.098(13) 0.057(10) 0.048(9) -0.027(7) -0.004(9) 0.006(9)
C43 0.043(8) 0.066(11) 0.057(8) -0.007(8) -0.011(6) -0.003(8)
C44 0.051(8) 0.059(9) 0.047(8) -0.008(7) -0.016(6) -0.005(7)
C45 0.047(9) 0.080(12) 0.090(13) -0.032(10) -0.021(8) -0.006(8)
C46 0.046(12) 0.090(19) 0.081(17) -0.009(13) -0.017(13) -0.019(13)
C47 0.059(9) 0.075(11) 0.049(8) -0.007(8) -0.012(7) -0.016(8)
O32 0.081(11) 0.063(17) 0.066(12) 0.003(10) -0.027(10) -0.016(13)
C48 0.030(7) 0.110(14) 0.043(8) -0.003(8) -0.008(6) -0.017(8)
C49 0.052(9) 0.072(11) 0.094(13) 0.000(10) -0.024(9) -0.035(8)
C51 0.067(10) 0.071(11) 0.064(10) -0.023(8) -0.027(8) 0.005(8)
C55 0.086(8) 0.090(5) 0.077(7) -0.030(5) 0.000(6) -0.014(6)
C56 0.049(10) 0.063(8) 0.063(9) -0.014(7) -0.009(7) -0.004(8)
C57 0.054(10) 0.055(8) 0.058(9) -0.009(6) -0.011(7) 0.005(8)
C52 0.074(7) 0.072(6) 0.059(7) -0.019(6) -0.007(5) -0.015(6)
C53 0.072(12) 0.073(9) 0.056(9) -0.013(8) -0.009(8) -0.008(8)
C54 0.070(12) 0.072(9) 0.065(10) -0.015(7) -0.007(8) -0.008(9)
C58 0.085(13) 0.102(15) 0.077(12) -0.005(11) -0.042(11) -0.036(12)
C60 0.063(12) 0.15(2) 0.087(14) -0.036(14) -0.026(10) -0.027(13)
C61 0.048(8) 0.041(10) 0.044(9) -0.006(7) 0.004(6) -0.007(8)
C62 0.057(13) 0.055(14) 0.056(8) -0.014(10) 0.000(7) 0.008(11)
C63 0.062(10) 0.086(12) 0.130(14) -0.007(11) -0.030(9) -0.026(9)
O33 0.089(5) 0.089(5) 0.088(5) -0.021(2) -0.014(2) -0.010(2)
C64 0.070(14) 0.034(12) 0.048(10) -0.011(9) 0.010(9) 0.000(11)
C65 0.083(11) 0.080(10) 0.064(8) -0.023(8) -0.012(8) -0.011(9)
C66 0.045(8) 0.061(16) 0.091(17) -0.024(13) 0.000(9) 0.003(12)
C67 0.100(14) 0.169(18) 0.073(10) 0.007(11) -0.012(9) -0.002(13)
C68 0.079(17) 0.070(16) 0.067(16) -0.011(13) -0.024(13) 0.002(13)
C69 0.10(2) 0.09(2) 0.09(2) -0.029(16) -0.020(16) -0.031(16)
Ag1A 0.076(5) 0.059(6) 0.053(3) -0.028(3) -0.029(3) 0.027(4)
Ag2A 0.0603(13) 0.042(2) 0.0688(15) -0.0150(15) -0.0059(10) -0.0159(11)
Ag3A 0.140(5) 0.066(3) 0.058(4) -0.003(3) -0.021(4) -0.018(3)
Ag4A 0.039(2) 0.037(5) 0.044(3) -0.003(2) 0.0007(16) 0.000(2)
Ag7 0.0507(13) 0.050(3) 0.090(2) -0.007(2) -0.0243(14) -0.0232(14)
C1AA 0.113(15) 0.15(2) 0.116(19) -0.018(16) -0.068(15) -0.014(14)
C0AA 0.138(19) 0.081(11) 0.080(14) -0.024(9) -0.030(15) -0.009(13)
C3AA 0.042(9) 0.094(13) 0.090(13) -0.020(11) -0.020(8) -0.017(9)
C2AA 0.071(8) 0.075(8) 0.084(9) -0.026(7) -0.008(7) -0.021(7)
C4AA 0.068(17) 0.050(16) 0.092(19) -0.016(13) 0.001(13) -0.019(12)
Ag1 0.0408(5) 0.0795(8) 0.0474(6) -0.0122(5) -0.0101(4) -0.0189(5)
O0AA 0.068(6) 0.123(8) 0.065(6) -0.003(6) -0.028(5) 0.007(6)
C1AB 0.073(19) 0.09(2) 0.067(16) -0.014(14) -0.032(15) -0.012(14)
C0AB 0.090(18) 0.09(2) 0.063(12) -0.002(15) -0.002(13) -0.030(15)
C4AB 0.09(2) 0.10(2) 0.10(2) -0.007(16) -0.022(16) -0.012(16)
C68A 0.094(19) 0.064(16) 0.084(18) -0.009(13) -0.028(15) 0.008(14)
C5AA 0.09(2) 0.079(19) 0.063(17) -0.013(14) -0.027(14) -0.023(15)
C6AA 0.040(9) 0.022(10) 0.037(10) -0.009(7) -0.006(6) -0.007(8)
C93 0.071(12) 0.075(13) 0.064(10) -0.016(8) -0.012(8) -0.005(9)
C7AA 0.109(7) 0.114(7) 0.102(7) -0.016(6) -0.016(6) -0.005(6)
C8AA 0.109(8) 0.113(8) 0.098(8) -0.015(7) -0.015(7) -0.006(7)
C76 0.109(8) 0.114(8) 0.099(8) -0.015(7) -0.015(7) -0.006(7)
C284 0.031(10) 0.051(18) 0.057(18) -0.016(14) -0.003(11) 0.003(12)
C295 0.080(19) 0.06(2) 0.059(14) -0.032(14) -0.002(11) -0.005(16)
C66A 0.046(13) 0.064(18) 0.097(18) -0.031(14) 0.013(12) -0.017(13)
C61A 0.060(10) 0.057(12) 0.065(10) -0.015(8) -0.010(7) -0.008(8)
C64A 0.10(2) 0.12(2) 0.061(10) -0.012(15) 0.001(10) -0.010(18)
S0AA 0.054(6) 0.049(9) 0.048(6) 0.010(6) -0.018(4) -0.034(7)
C0BA 0.076(11) 0.082(9) 0.073(11) -0.024(8) -0.004(8) -0.018(7)
C9AA 0.068(10) 0.070(8) 0.067(11) -0.008(8) -0.011(7) 0.000(8)
C1BA 0.076(11) 0.072(9) 0.080(11) -0.006(8) -0.007(8) 0.002(7)
C70 0.078(11) 0.083(8) 0.082(11) -0.023(8) -0.004(8) -0.011(8)
O1AA 0.082(5) 0.082(5) 0.082(5) -0.020(2) -0.0120(19) -0.008(2)
C2BA 0.093(9) 0.102(7) 0.087(6) -0.029(6) 0.003(6) -0.024(7)
O2AA 0.086(8) 0.083(6) 0.073(7) -0.005(5) 0.015(6) -0.009(6)
O30A 0.10(2) 0.047(12) 0.058(14) -0.007(10) 0.009(13) -0.006(12)
O31A 0.086(19) 0.052(11) 0.051(12) -0.010(9) -0.029(11) 0.021(11)
O27A 0.092(17) 0.037(12) 0.052(11) -0.018(9) -0.004(11) -0.003(12)
O32A 0.078(13) 0.114(19) 0.071(13) -0.016(13) -0.015(10) -0.006(13)

loop_
_atom_type_symbol
_atom_type_description
_atom_type_scat_dispersion_real
_atom_type_scat_dispersion_imag
_atom_type_scat_source
C C 0.0181 0.0091 'International Tables Vol C Tables 4.2.6.8 and 6.1.1.4'
H H 0.0000 0.0000 'International Tables Vol C Tables 4.2.6.8 and 6.1.1.4'
Ag Ag 0.1306 4.2820 'International Tables Vol C Tables 4.2.6.8 and 6.1.1.4'
N N 0.0311 0.0180 'International Tables Vol C Tables 4.2.6.8 and 6.1.1.4'
O O 0.0492 0.0322 'International Tables Vol C Tables 4.2.6.8 and 6.1.1.4'
P P 0.2955 0.4335 'International Tables Vol C Tables 4.2.6.8 and 6.1.1.4'
S S 0.3331 0.5567 'International Tables Vol C Tables 4.2.6.8 and 6.1.1.4'
Zn Zn -1.5491 0.6778 'International Tables Vol C Tables 4.2.6.8 and 6.1.1.4'

loop_
_geom_angle_atom_site_label_1
_geom_angle_atom_site_label_2
_geom_angle_atom_site_label_3
_geom_angle
_geom_angle_site_symmetry_1
_geom_angle_site_symmetry_3
_geom_angle_publ_flag
S3 Ag18 Ag0A 52.27(8) 2_565 2_565 ?
O2 Ag18 Ag0A 125.8(2) . 2_565 ?
O2 Ag18 S3 123.4(2) . 2_565 ?
O2 Ag18 O31 95.1(10) . . ?
O2 Ag18 O0AA 113.2(4) . . ?
O2 Ag18 O31A 82.4(9) . . ?
O31 Ag18 Ag0A 85.9(8) . 2_565 ?
O31 Ag18 S3 133.9(8) . 2_565 ?
O0AA Ag18 Ag0A 120.2(4) . 2_565 ?
O0AA Ag18 S3 103.2(3) . 2_565 ?
O0AA Ag18 O31 80.0(11) . . ?
O0AA Ag18 O31A 90.1(6) . . ?
O31A Ag18 Ag0A 89.0(6) . 2_565 ?
O31A Ag18 S3 140.7(7) . 2_565 ?
Ag10 Ag11 Ag12 148.25(5) . . ?
S2 Ag11 Ag12 96.48(8) . . ?
S2 Ag11 Ag10 52.32(8) . . ?
O4 Ag11 Ag12 67.3(2) . . ?
O4 Ag11 Ag10 119.7(2) . . ?
O4 Ag11 S2 120.0(2) . . ?
O18 Ag11 Ag12 71.1(3) 1_454 . ?
O18 Ag11 Ag10 116.3(3) 1_454 . ?
O18 Ag11 S2 101.4(3) 1_454 . ?
O18 Ag11 O4 123.1(4) 1_454 . ?
S3 Ag5 Ag16 148.03(9) 2_565 . ?
S3 Ag5 S7 131.8(4) 2_565 2_565 ?
S3 Ag5 O1 101.2(2) 2_565 . ?
S3 Ag5 Ag1A 92.02(16) 2_565 2_565 ?
S3 Ag5 Ag4A 46.17(14) 2_565 2_565 ?
S7 Ag5 Ag16 59.2(4) 2_565 . ?
O1 Ag5 Ag16 46.87(19) . . ?
O1 Ag5 S7 86.2(4) . 2_565 ?
O1 Ag5 Ag1A 87.6(4) . 2_565 ?
O1 Ag5 Ag4A 126.7(2) . 2_565 ?
O12 Ag5 Ag16 76.4(2) . . ?
O12 Ag5 S3 114.7(3) . 2_565 ?
O12 Ag5 S7 110.3(4) . 2_565 ?
O12 Ag5 O1 100.5(3) . . ?
O12 Ag5 Ag1A 149.5(3) . 2_565 ?
O12 Ag5 Ag4A 129.5(3) . 2_565 ?
O12 Ag5 S0AA 101.9(6) . 2_565 ?
Ag1A Ag5 Ag16 88.7(3) 2_565 . ?
Ag4A Ag5 Ag16 148.31(13) 2_565 . ?
Ag4A Ag5 Ag1A 59.8(3) 2_565 2_565 ?
S0AA Ag5 Ag16 50.2(5) 2_565 . ?
S0AA Ag5 S3 141.5(6) 2_565 2_565 ?
S0AA Ag5 O1 82.2(5) 2_565 . ?
S0AA Ag5 Ag1A 49.6(6) 2_565 2_565 ?
S0AA Ag5 Ag4A 101.3(5) 2_565 2_565 ?
Ag17 Ag13 Ag8 153.03(5) . . ?
Ag17 Ag13 Ag16 60.88(4) . . ?
Ag16 Ag13 Ag8 92.53(5) . . ?
S1 Ag13 Ag17 50.96(7) . . ?
S1 Ag13 Ag8 150.87(8) . . ?
S1 Ag13 Ag16 103.12(8) . . ?
S1 Ag13 S4 153.66(11) . . ?
S1 Ag13 O4 108.1(2) . . ?
S4 Ag13 Ag17 104.87(9) . . ?
S4 Ag13 Ag8 49.40(8) . . ?
S4 Ag13 Ag16 50.77(9) . . ?
S4 Ag13 O4 82.0(2) . . ?
O4 Ag13 Ag17 136.6(2) . . ?
O4 Ag13 Ag8 44.7(2) . . ?
O4 Ag13 Ag16 97.33(18) . . ?
O13 Ag13 Ag17 123.1(3) . . ?
O13 Ag13 Ag8 77.5(3) . . ?
O13 Ag13 Ag16 150.9(3) . . ?
O13 Ag13 S1 98.2(3) . . ?
O13 Ag13 S4 105.3(3) . . ?
O13 Ag13 O4 94.5(3) . . ?
Ag11 Ag12 Ag0A 155.28(5) . . ?
S1 Ag12 Ag11 114.93(8) . . ?
S1 Ag12 Ag0A 47.38(7) . . ?
O3 Ag12 Ag11 70.4(2) . . ?
O3 Ag12 Ag0A 101.7(2) . . ?
O3 Ag12 S1 119.4(2) . . ?
O3 Ag12 O7 121.2(3) . 1_454 ?
O3 Ag12 O8 81.0(3) . . ?
O7 Ag12 Ag11 72.0(3) 1_454 . ?
O7 Ag12 Ag0A 128.9(3) 1_454 . ?
O7 Ag12 S1 116.8(3) 1_454 . ?
O7 Ag12 O8 94.2(3) 1_454 . ?
O8 Ag12 Ag11 133.5(2) . . ?
O8 Ag12 Ag0A 64.7(2) . . ?
O8 Ag12 S1 111.0(2) . . ?
Ag13 Ag17 Ag0A 91.55(4) . . ?
Ag13 Ag17 Ag16 60.06(4) . . ?
Ag13 Ag17 Ag1A 148.59(18) . 2_565 ?
Ag16 Ag17 Ag0A 106.98(5) . . ?
S1 Ag17 Ag13 52.19(7) . . ?
S1 Ag17 Ag0A 49.84(7) . . ?
S1 Ag17 Ag16 103.44(8) . . ?
S1 Ag17 Ag1A 147.0(2) . 2_565 ?
S1 Ag17 S0AA 153.9(5) . 2_565 ?
S1 Ag17 O31A 112.0(9) . 2_565 ?
S7 Ag17 Ag13 114.8(4) 2_565 . ?
S7 Ag17 Ag0A 131.1(3) 2_565 . ?
S7 Ag17 Ag16 61.2(4) 2_565 . ?
S7 Ag17 S1 164.7(4) 2_565 . ?
Ag1A Ag17 Ag0A 97.3(2) 2_565 . ?
Ag1A Ag17 Ag16 88.54(17) 2_565 . ?
S0AA Ag17 Ag13 104.3(5) 2_565 . ?
S0AA Ag17 Ag0A 131.9(5) 2_565 . ?
S0AA Ag17 Ag16 50.5(5) 2_565 . ?
S0AA Ag17 Ag1A 48.8(6) 2_565 2_565 ?
O31A Ag17 Ag13 157.4(7) 2_565 . ?
O31A Ag17 Ag0A 86.3(8) 2_565 . ?
O31A Ag17 Ag16 141.8(8) 2_565 . ?
O31A Ag17 Ag1A 53.8(8) 2_565 2_565 ?
O31A Ag17 S0AA 93.7(10) 2_565 2_565 ?
Ag11 Ag10 Ag9 106.17(5) . 2 ?
Ag11 Ag10 Ag3 87.1(3) . 2 ?
Ag11 Ag10 Ag7 76.54(19) . 2 ?
Ag11 Ag10 Ag1 159.31(5) . 2 ?
Ag9 Ag10 Ag3 144.6(2) 2 2 ?
Ag9 Ag10 Ag7 152.57(15) 2 2 ?
Ag9 Ag10 Ag1 87.46(5) 2 2 ?
Ag3 Ag10 Ag1 90.5(2) 2 2 ?
S2 Ag10 Ag11 57.48(8) . . ?
S2 Ag10 Ag9 52.95(9) . 2 ?
S2 Ag10 Ag3 142.9(3) . 2 ?
S2 Ag10 Ag7 133.60(19) . 2 ?
S2 Ag10 Ag1 126.44(9) . 2 ?
S5 Ag10 Ag11 113.65(10) 2 . ?
S5 Ag10 Ag9 139.17(10) 2 2 ?
S5 Ag10 Ag3 49.26(12) 2 2 ?
S5 Ag10 S2 151.37(13) 2 . ?
S5 Ag10 Ag7 52.17(12) 2 2 ?
S5 Ag10 Ag1 51.77(9) 2 2 ?
Ag7 Ag10 Ag1 98.65(15) 2 2 ?
S2 Ag14 S6 124.25(12) . . ?
S2 Ag14 O3 99.7(2) . . ?
S2 Ag14 Ag2A 145.80(10) . . ?
S6 Ag14 O3 86.8(2) . . ?
S6 Ag14 Ag2A 56.55(13) . . ?
O3 Ag14 Ag2A 47.3(2) . . ?
O6 Ag14 S2 116.1(3) . . ?
O6 Ag14 S6 115.8(3) . . ?
O6 Ag14 O3 103.5(3) . . ?
O6 Ag14 Ag2A 85.2(3) . . ?
Ag18 Ag0A Ag12 162.15(5) 2_565 . ?
Ag18 Ag0A Ag17 78.16(4) 2_565 . ?
Ag18 Ag0A Ag4A 92.4(3) 2_565 . ?
Ag17 Ag0A Ag12 93.34(4) . . ?
Ag6 Ag0A Ag18 104.9(2) . 2_565 ?
Ag6 Ag0A Ag12 90.7(2) . . ?
Ag6 Ag0A Ag17 147.39(8) . . ?
S1 Ag0A Ag18 115.63(9) . 2_565 ?
S1 Ag0A Ag12 49.09(7) . . ?
S1 Ag0A Ag17 50.29(7) . . ?
S1 Ag0A Ag6 139.4(2) . . ?
S1 Ag0A S3 155.22(12) . . ?
S1 Ag0A Ag4A 151.9(3) . . ?
S3 Ag0A Ag18 55.16(8) . 2_565 ?
S3 Ag0A Ag12 133.45(9) . . ?
S3 Ag0A Ag17 132.75(9) . . ?
S3 Ag0A Ag6 55.4(2) . . ?
S3 Ag0A Ag4A 44.0(3) . . ?
Ag4A Ag0A Ag12 103.0(3) . . ?
Ag4A Ag0A Ag17 146.23(16) . . ?
Ag10 Ag9 Ag8 107.21(5) 2 . ?
Ag10 Ag9 Ag16 95.59(5) 2 . ?
Ag8 Ag9 Ag16 93.28(4) . . ?
S2 Ag9 Ag10 52.71(9) 2 2 ?
S2 Ag9 Ag8 98.78(9) 2 . ?
S2 Ag9 Ag16 148.17(11) 2 . ?
S2 Ag9 O9 108.7(3) 2 . ?
S4 Ag9 Ag10 128.18(10) . 2 ?
S4 Ag9 Ag8 53.33(9) . . ?
S4 Ag9 Ag16 47.86(9) . . ?
S4 Ag9 S2 152.09(13) . 2 ?
S4 Ag9 O9 97.4(3) . . ?
O9 Ag9 Ag10 76.3(2) . 2 ?
O9 Ag9 Ag8 146.3(2) . . ?
O9 Ag9 Ag16 53.2(2) . . ?
Ag9 Ag8 Ag13 86.30(5) . . ?
Ag9 Ag8 Ag7 142.33(19) . 2 ?
S4 Ag8 Ag13 47.82(8) . . ?
S4 Ag8 Ag9 50.20(8) . . ?
S4 Ag8 O20 117.3(3) . . ?
S4 Ag8 Ag7 165.13(18) . 2 ?
S6 Ag8 Ag13 166.89(11) 2 . ?
S6 Ag8 Ag9 102.42(9) 2 . ?
S6 Ag8 S4 132.19(12) 2 . ?
S6 Ag8 O20 94.0(3) 2 . ?
S6 Ag8 Ag7 47.87(16) 2 2 ?
O4 Ag8 Ag13 49.94(19) . . ?
O4 Ag8 Ag9 88.4(2) . . ?
O4 Ag8 S4 84.9(2) . . ?
O4 Ag8 S6 138.9(2) . 2 ?
O4 Ag8 O20 79.2(3) . . ?
O4 Ag8 Ag7 101.6(2) . 2 ?
O20 Ag8 Ag13 77.5(2) . . ?
O20 Ag8 Ag9 163.6(2) . . ?
O20 Ag8 Ag7 52.2(3) . 2 ?
Ag7 Ag8 Ag13 127.74(17) 2 . ?
Ag5 Ag16 Ag9 123.92(5) . . ?
Ag13 Ag16 Ag5 148.94(7) . . ?
Ag13 Ag16 Ag17 59.06(4) . . ?
Ag13 Ag16 Ag9 87.11(5) . . ?
Ag17 Ag16 Ag5 89.88(5) . . ?
Ag17 Ag16 Ag9 146.14(5) . . ?
S4 Ag16 Ag5 150.44(9) . . ?
S4 Ag16 Ag13 51.88(8) . . ?
S4 Ag16 Ag17 104.22(9) . . ?
S4 Ag16 Ag9 47.66(9) . . ?
S4 Ag16 S7 124.1(3) . 2_565 ?
S4 Ag16 S0AA 122.7(5) . 2_565 ?
S7 Ag16 Ag5 50.6(3) 2_565 . ?
S7 Ag16 Ag13 101.2(4) 2_565 . ?
S7 Ag16 Ag17 47.0(4) 2_565 . ?
S7 Ag16 Ag9 158.4(3) 2_565 . ?
O1 Ag16 Ag5 52.8(2) . . ?
O1 Ag16 Ag13 120.2(2) . . ?
O1 Ag16 Ag17 88.8(2) . . ?
O1 Ag16 Ag9 109.1(2) . . ?
O1 Ag16 S4 150.7(2) . . ?
O1 Ag16 S7 84.1(3) . 2_565 ?
O1 Ag16 S0AA 85.9(6) . 2_565 ?
S0AA Ag16 Ag5 49.2(5) 2_565 . ?
S0AA Ag16 Ag13 103.7(5) 2_565 . ?
S0AA Ag16 Ag17 50.9(5) 2_565 . ?
S0AA Ag16 Ag9 154.1(5) 2_565 . ?
Ag3 Ag2 Ag4 148.1(3) . . ?
Ag3 Ag2 Ag15 65.1(3) . . ?
Ag15 Ag2 Ag4 85.0(3) . . ?
S5 Ag2 Ag4 156.66(16) . . ?
S5 Ag2 Ag3 52.7(3) . . ?
S5 Ag2 Ag15 108.2(2) . . ?
S8 Ag2 Ag4 50.58(17) . . ?
S8 Ag2 Ag3 98.5(3) . . ?
S8 Ag2 Ag15 47.3(2) . . ?
S8 Ag2 S5 150.9(2) . . ?
S8 Ag2 O27 85.7(10) . . ?
O2 Ag2 Ag4 47.5(3) . . ?
O2 Ag2 Ag3 136.9(3) . . ?
O2 Ag2 Ag15 89.6(4) . . ?
O2 Ag2 S5 111.8(3) . . ?
O2 Ag2 S8 86.5(3) . . ?
O2 Ag2 O27 83.1(8) . . ?
O27 Ag2 Ag4 56.4(10) . . ?
O27 Ag2 Ag3 139.8(8) . . ?
O27 Ag2 Ag15 132.9(10) . . ?
O27 Ag2 S5 117.7(11) . . ?
Ag6 Ag4 Ag2 85.2(3) . . ?
S7 Ag4 Ag2 160.0(4) . . ?
S7 Ag4 Ag6 111.9(5) . . ?
S7 Ag4 S8 135.4(4) . . ?
S8 Ag4 Ag2 49.19(19) . . ?
S8 Ag4 Ag6 48.99(17) . . ?
O2 Ag4 Ag2 49.5(3) . . ?
O2 Ag4 Ag6 89.2(3) . . ?
O2 Ag4 S7 137.0(5) . . ?
O2 Ag4 S8 86.9(3) . . ?
Ag0A Ag6 Ag4 108.44(11) . . ?
Ag15 Ag6 Ag0A 90.7(3) . . ?
Ag15 Ag6 Ag4 93.61(17) . . ?
S3 Ag6 Ag0A 53.14(9) . . ?
S3 Ag6 Ag4 95.1(3) . . ?
S3 Ag6 Ag15 143.7(3) . . ?
S8 Ag6 Ag0A 130.9(3) . . ?
S8 Ag6 Ag4 51.89(19) . . ?
S8 Ag6 Ag15 53.4(2) . . ?
S8 Ag6 S3 147.0(4) . . ?
S8 Ag6 O8 106.4(4) . . ?
O8 Ag6 Ag0A 70.6(3) . . ?
O8 Ag6 Ag4 152.0(4) . . ?
O8 Ag6 Ag15 58.7(3) . . ?
O8 Ag6 S3 104.9(3) . . ?
Ag10 Ag3 Ag15 108.5(3) 2 . ?
Ag2 Ag3 Ag10 94.92(17) . 2 ?
Ag2 Ag3 Ag15 60.3(4) . . ?
S5 Ag3 Ag10 49.53(16) . 2 ?
S5 Ag3 Ag2 56.8(3) . . ?
S5 Ag3 Ag15 107.5(5) . . ?
S6 Ag3 Ag10 128.8(3) . 2 ?
S6 Ag3 Ag2 125.1(7) . . ?
S6 Ag3 Ag15 73.8(4) . . ?
S6 Ag3 S5 178.0(7) . . ?
Ag2 Ag15 Ag3 54.63(19) . . ?
Ag6 Ag15 Ag2 96.2(3) . . ?
Ag6 Ag15 Ag3 149.4(2) . . ?
S8 Ag15 Ag2 52.05(14) . . ?
S8 Ag15 Ag6 57.4(3) . . ?
S8 Ag15 Ag3 93.5(3) . . ?
S8 Ag15 O3 170.5(3) . . ?
S8 Ag15 O8 109.7(4) . . ?
O3 Ag15 Ag2 118.5(3) . . ?
O3 Ag15 Ag6 128.0(4) . . ?
O3 Ag15 Ag3 79.5(4) . . ?
O3 Ag15 O8 79.0(3) . . ?
O8 Ag15 Ag2 154.0(5) . . ?
O8 Ag15 Ag6 58.4(3) . . ?
O8 Ag15 Ag3 151.4(4) . . ?
N1 Zn1 O21 100.5(5) . . ?
N2 Zn1 O21 102.8(5) . . ?
N2 Zn1 N1 88.5(3) . . ?
N3 Zn1 O21 93.0(5) . . ?
N3 Zn1 N1 89.6(4) . . ?
N3 Zn1 N2 164.2(4) . . ?
N4 Zn1 O21 94.1(5) . . ?
N4 Zn1 N1 165.4(4) . . ?
N4 Zn1 N2 88.5(4) . . ?
N4 Zn1 N3 89.4(4) . . ?
O3 P1 O4 110.5(5) . . ?
O3 P1 O11 108.9(6) . . ?
O3 P1 O17 111.8(5) . . ?
O4 P1 O11 109.7(5) . . ?
O4 P1 O17 109.4(6) . . ?
O11 P1 O17 106.5(7) . . ?
Ag13 S1 Ag12 87.44(10) . . ?
Ag17 S1 Ag13 76.85(9) . . ?
Ag17 S1 Ag12 141.46(13) . . ?
Ag0A S1 Ag13 129.11(13) . . ?
Ag0A S1 Ag12 83.53(10) . . ?
Ag0A S1 Ag17 79.88(9) . . ?
C51 S1 Ag13 115.3(5) . . ?
C51 S1 Ag12 112.2(5) . . ?
C51 S1 Ag17 106.3(5) . . ?
C51 S1 Ag0A 114.5(5) . . ?
O1 P2 O14 111.2(6) . . ?
O2 P2 O1 109.8(5) . . ?
O2 P2 O14 110.9(6) . . ?
O19 P2 O1 108.1(6) . . ?
O19 P2 O2 111.5(6) . . ?
O19 P2 O14 105.3(7) . . ?
Ag10 S2 Ag11 70.19(10) . . ?
Ag10 S2 Ag14 144.03(14) . . ?
Ag10 S2 Ag9 74.34(10) . 2 ?
Ag14 S2 Ag11 97.79(11) . . ?
Ag9 S2 Ag11 136.01(13) 2 . ?
Ag9 S2 Ag14 95.82(14) 2 . ?
C49 S2 Ag11 111.6(6) . . ?
C49 S2 Ag10 113.1(7) . . ?
C49 S2 Ag14 102.9(7) . . ?
C49 S2 Ag9 105.7(5) . 2 ?
Ag5 S3 Ag18 97.82(11) 2_565 2_565 ?
Ag5 S3 Ag6 93.0(2) 2_565 . ?
Ag0A S3 Ag18 72.57(10) . 2_565 ?
Ag0A S3 Ag5 142.61(16) . 2_565 ?
Ag0A S3 Ag6 71.4(2) . . ?
Ag6 S3 Ag18 133.09(18) . 2_565 ?
C45 S3 Ag18 114.2(6) . 2_565 ?
C45 S3 Ag5 103.6(6) . 2_565 ?
C45 S3 Ag0A 113.4(6) . . ?
C45 S3 Ag6 107.2(6) . . ?
C45 S3 Ag4A 108.8(6) . . ?
Ag4A S3 Ag18 136.4(2) . 2_565 ?
Ag4A S3 Ag5 78.5(4) . 2_565 ?
Ag4A S3 Ag0A 84.3(3) . . ?
Ag13 S4 Ag8 82.77(10) . . ?
Ag9 S4 Ag13 126.10(14) . . ?
Ag9 S4 Ag8 76.46(10) . . ?
Ag9 S4 Ag16 84.49(13) . . ?
Ag16 S4 Ag13 77.35(11) . . ?
Ag16 S4 Ag8 136.26(15) . . ?
C43 S4 Ag13 123.8(8) . . ?
C43 S4 Ag9 110.0(8) . . ?
C43 S4 Ag8 108.7(10) . . ?
C43 S4 Ag16 114.8(10) . . ?
C6AA S4 Ag13 108.1(12) . . ?
C6AA S4 Ag9 125.3(12) . . ?
C6AA S4 Ag8 121.4(9) . . ?
C6AA S4 Ag16 101.8(9) . . ?
Ag10 S5 Ag2 126.4(2) 2 . ?
Ag10 S5 Ag7 77.12(14) 2 . ?
Ag10 S5 Ag1 79.23(11) 2 . ?
Ag3 S5 Ag10 81.2(2) . 2 ?
Ag3 S5 Ag2 70.5(4) . . ?
Ag3 S5 Ag1 130.2(3) . . ?
C65 S5 Ag10 123.2(9) . 2 ?
C65 S5 Ag2 110.0(9) . . ?
C65 S5 Ag3 115.5(9) . . ?
C65 S5 Ag1 113.6(8) . . ?
Ag3A S5 Ag10 136.8(5) . 2 ?
Ag3A S5 Ag7 90.3(5) . . ?
Ag3A S5 Ag1 86.1(3) . . ?
Ag7 S5 Ag1 140.9(3) . . ?
Ag1 S5 Ag2 85.57(15) . . ?
C93 S5 Ag10 106.4(14) . 2 ?
C93 S5 Ag3A 116.6(15) . . ?
C93 S5 Ag7 102.1(13) . . ?
C93 S5 Ag1 114.2(12) . . ?
O6 P3 O10 110.9(6) . . ?
O6 P3 O15 110.1(6) . . ?
O8 P3 O6 113.2(6) . . ?
O8 P3 O10 109.6(6) . . ?
O8 P3 O15 109.8(6) . . ?
O10 P3 O15 102.8(6) . . ?
Ag14 S6 Ag2A 69.88(11) . . ?
Ag8 S6 Ag14 96.93(14) 2 . ?
Ag8 S6 Ag2A 138.87(16) 2 . ?
Ag3 S6 Ag14 120.3(3) . . ?
Ag3 S6 Ag8 96.6(4) . 2 ?
C41 S6 Ag14 114.6(5) . . ?
C41 S6 Ag8 110.3(5) . 2 ?
C41 S6 Ag3 114.1(6) . . ?
C41 S6 Ag2A 110.6(5) . . ?
C41 S6 Ag7 112.4(6) . . ?
Ag7 S6 Ag14 129.5(2) . . ?
Ag7 S6 Ag8 83.3(2) . 2 ?
Ag7 S6 Ag2A 77.3(3) . . ?
O5 P4 O16 102.2(7) . . ?
O9 P4 O5 108.6(6) . . ?
O9 P4 O16 109.3(6) . . ?
O12 P4 O5 109.8(6) . . ?
O12 P4 O9 114.3(6) . . ?
O12 P4 O16 112.0(7) . . ?
Ag5 S7 Ag16 70.2(4) 2_565 2_565 ?
Ag17 S7 Ag5 124.9(6) 2_565 2_565 ?
Ag17 S7 Ag16 71.7(4) 2_565 2_565 ?
Ag4 S7 Ag5 87.1(5) . 2_565 ?
Ag4 S7 Ag17 97.5(6) . 2_565 ?
Ag4 S7 Ag16 139.5(5) . 2_565 ?
C61 S7 Ag5 121.0(11) . 2_565 ?
C61 S7 Ag17 111.6(10) . 2_565 ?
C61 S7 Ag16 118.2(10) . 2_565 ?
C61 S7 Ag4 102.1(10) . . ?
O27 P5 O30 85(3) . . ?
O27 P5 O31 115.6(17) . . ?
O27 P5 O32 142(3) . . ?
O31 P5 O30 120(2) . . ?
O31 P5 O32 89(2) . . ?
O32 P5 O30 107(2) . . ?
O31A P5 O30A 108.1(13) . . ?
O31A P5 O27A 112.4(12) . . ?
O31A P5 O32A 127(2) . . ?
O27A P5 O30A 122.0(18) . . ?
O27A P5 O32A 87(3) . . ?
O32A P5 O30A 99.5(15) . . ?
O13 P6 O23 108.4(8) . . ?
O13 P6 O29 106.4(8) . . ?
O20 P6 O13 113.6(6) . . ?
O20 P6 O23 112.4(7) . . ?
O20 P6 O29 111.8(8) . . ?
O23 P6 O29 103.5(8) . . ?
Ag2 S8 Ag4 80.23(18) . . ?
Ag6 S8 Ag2 123.5(2) . . ?
Ag6 S8 Ag4 79.1(3) . . ?
Ag15 S8 Ag2 80.6(2) . . ?
Ag15 S8 Ag4 124.0(3) . . ?
Ag15 S8 Ag6 69.2(4) . . ?
Ag2A S8 Ag3A 81.5(4) . . ?
Ag4A S8 Ag2A 99.3(4) . . ?
Ag4A S8 Ag3A 129.5(3) . . ?
C2AA S8 Ag2 120.9(7) . . ?
C2AA S8 Ag4 122.0(6) . . ?
C2AA S8 Ag6 114.7(6) . . ?
C2AA S8 Ag15 113.0(6) . . ?
C2AA S8 Ag2A 102.0(6) . . ?
C2AA S8 Ag3A 116.2(7) . . ?
C2AA S8 Ag4A 113.0(7) . . ?
Ag16 O1 Ag5 80.3(3) . . ?
P2 O1 Ag5 123.6(5) . . ?
P2 O1 Ag16 123.5(5) . . ?
P2 O1 Ag1 114.1(5) . . ?
Ag1 O1 Ag5 103.7(3) . . ?
Ag1 O1 Ag16 105.9(3) . . ?
Ag18 O2 Ag2 113.0(4) . . ?
Ag18 O2 Ag1A 92.4(4) . . ?
Ag18 O2 Ag3A 102.4(6) . . ?
Ag4 O2 Ag18 102.3(3) . . ?
Ag4 O2 Ag2 83.0(3) . . ?
P2 O2 Ag18 111.9(4) . . ?
P2 O2 Ag2 115.5(5) . . ?
P2 O2 Ag4 127.9(6) . . ?
P2 O2 Ag1A 122.1(6) . . ?
P2 O2 Ag3A 122.3(6) . . ?
Ag1A O2 Ag3A 100.4(6) . . ?
Ag12 O3 Ag14 98.1(3) . . ?
Ag12 O3 Ag15 99.4(4) . . ?
Ag15 O3 Ag14 87.6(3) . . ?
P1 O3 Ag12 113.5(5) . . ?
P1 O3 Ag14 126.3(5) . . ?
P1 O3 Ag15 125.4(5) . . ?
P1 O3 Ag2A 121.2(5) . . ?
Ag2A O3 Ag12 115.3(4) . . ?
Ag2A O3 Ag14 76.0(3) . . ?
Ag11 O4 Ag13 111.4(3) . . ?
Ag11 O4 Ag8 100.9(3) . . ?
Ag8 O4 Ag13 85.3(3) . . ?
P1 O4 Ag11 112.7(4) . . ?
P1 O4 Ag13 114.0(4) . . ?
P1 O4 Ag8 129.1(5) . . ?
P3 O6 Ag14 127.4(5) . . ?
C23 O7 Ag12 120.0(9) . 1_656 ?
Ag12 O8 Ag6 124.5(4) . . ?
Ag12 O8 Ag15 92.1(3) . . ?
Ag6 O8 Ag15 62.9(3) . . ?
P3 O8 Ag12 113.0(5) . . ?
P3 O8 Ag6 122.4(5) . . ?
P3 O8 Ag15 121.7(6) . . ?
P4 O9 Ag9 123.6(5) . . ?
P4 O9 Ag1 117.9(5) . . ?
Ag1 O9 Ag9 116.6(3) . . ?
P4 O12 Ag5 126.1(6) . . ?
P6 O13 Ag13 134.2(7) . . ?
C23 O18 Ag11 123.1(9) . 1_656 ?
P6 O20 Ag8 119.1(6) . . ?
C7AA O21 Zn1 125.6(12) . . ?
C1 N1 Zn1 125.0(5) . . ?
C4 N1 Zn1 126.8(5) . . ?
C4 N1 C1 108.0 . . ?
C2 C1 N1 108.0 . . ?
C44 C1 N1 125.7(9) . . ?
C44 C1 C2 126.3(9) . . ?
C1 C2 C3 108.0 . . ?
C4 C3 C2 108.0 . . ?
C3 C4 N1 108.0 . . ?
C40 C4 N1 124.9(9) . . ?
C40 C4 C3 127.1(9) . . ?
C48 O22 Ag1 117.1(10) . . ?
C5 N2 Zn1 125.8(5) . . ?
C5 N2 C8 108.0 . . ?
C8 N2 Zn1 126.1(5) . . ?
N2 C5 C6 108.0 . . ?
C40 C5 N2 126.2(9) . . ?
C40 C5 C6 125.8(9) . . ?
C7 C6 C5 108.0 . . ?
C6 C7 C8 108.0 . . ?
N2 C8 C7 108.0 . . ?
C38 C8 N2 123.5(9) . . ?
C38 C8 C7 128.5(9) . . ?
C9 N3 Zn1 125.2(6) . . ?
C9 N3 C12 108.0 . . ?
C12 N3 Zn1 125.5(6) . . ?
N3 C9 C10 108.0 . . ?
C44 C9 N3 125.2(9) . . ?
C44 C9 C10 126.8(9) . . ?
C11 C10 C9 108.0 . . ?
C12 C11 C10 108.0 . . ?
C11 C12 N3 108.0 . . ?
C47 C12 N3 124.2(10) . . ?
C47 C12 C11 127.8(10) . . ?
C13 N4 Zn1 126.7(6) . . ?
C13 N4 C16 108.0 . . ?
C16 N4 Zn1 125.0(6) . . ?
C14 C13 N4 108.0 . . ?
C38 C13 N4 123.5(9) . . ?
C38 C13 C14 128.4(9) . . ?
C13 C14 C15 108.0 . . ?
C16 C15 C14 108.0 . . ?
C15 C16 N4 108.0 . . ?
C47 C16 N4 125.1(10) . . ?
C47 C16 C15 126.8(10) . . ?
C18 C17 C22 120.0 . . ?
C18 C17 C48 118.2(10) . . ?
C22 C17 C48 121.8(10) . . ?
C17 C18 C19 120.0 . . ?
C20 C19 C18 120.0 . . ?
C19 C20 C21 120.0 . . ?
C19 C20 C44 118.9(8) . . ?
C21 C20 C44 121.1(8) . . ?
C22 C21 C20 120.0 . . ?
C21 C22 C17 120.0 . . ?
O7 C23 C24 118.8(12) . . ?
O18 C23 O7 124.1(13) . . ?
O18 C23 C24 117.0(13) . . ?
P5 O27 Ag2 142(2) . . ?
C25 C24 C23 121.4(8) . . ?
C25 C24 C29 120.0 . . ?
C29 C24 C23 118.6(8) . . ?
C24 C25 C26 120.0 . . ?
C25 C26 C27 120.0 . . ?
C26 C27 C38 121.1(9) . . ?
C28 C27 C26 120.0 . . ?
C28 C27 C38 118.9(9) . . ?
C27 C28 C29 120.0 . . ?
C28 C29 C24 120.0 . . ?
C32 C31 C36 120.0 . . ?
C32 C31 C40 120.1(9) . . ?
C36 C31 C40 119.9(9) . . ?
C31 C32 C33 120.0 . . ?
C34 C33 C32 120.0 . . ?
C33 C34 C35 120.0 . . ?
C33 C34 C42 120.9(9) . . ?
C35 C34 C42 119.1(9) . . ?
C36 C35 C34 120.0 . . ?
C35 C36 C31 120.0 . . ?
P5 O31 Ag18 118.2(19) . . ?
C8 C38 C27 113.8(12) . . ?
C13 C38 C8 130.6(13) . . ?
C13 C38 C27 115.5(11) . . ?
C4 C40 C5 126.7(12) . . ?
C4 C40 C31 115.9(11) . . ?
C5 C40 C31 117.2(12) . . ?
C63 C41 S6 111.2(14) . . ?
C63 C41 C67 115.7(17) . . ?
C67 C41 S6 111.2(14) . . ?
O24 C42 O25 125.9(18) . . ?
O24 C42 C34 121.8(15) . . ?
O25 C42 C34 112.4(13) . . ?
C46 C43 S4 108(2) . . ?
C46 C43 C62 119(3) . . ?
C62 C43 S4 108.2(19) . . ?
C1 C44 C9 127.6(12) . . ?
C1 C44 C20 115.3(12) . . ?
C9 C44 C20 117.1(12) . . ?
C30 C45 S3 108.7(13) . . ?
C60 C45 S3 112.7(13) . . ?
C60 C45 C30 113.6(15) . . ?
C12 C47 C16 128.5(14) . . ?
C12 C47 C52 116.6(13) . . ?
C16 C47 C52 114.8(13) . . ?
O22 C48 C17 118.5(14) . . ?
O22 C48 O0AA 125.8(15) . . ?
O0AA C48 C17 115.7(15) . . ?
C39 C49 S2 108.4(13) . . ?
C39 C49 C58 115.0(15) . . ?
C58 C49 S2 111.4(13) . . ?
C68 C51 S1 116.2(16) . . ?
C68 C51 C68A 116(2) . . ?
C69 C51 S1 115(2) . . ?
C69 C51 C5AA 115(3) . . ?
C68A C51 S1 112.2(17) . . ?
C5AA C51 S1 109.2(18) . . ?
C56 C55 C54 120.0 . . ?
C56 C55 C2BA 123.9(12) . . ?
C54 C55 C2BA 116.1(12) . . ?
C9AA C55 C0BA 118(2) . . ?
C9AA C55 C2BA 124.3(19) . . ?
C2BA C55 C0BA 118.1(17) . . ?
C57 C56 C55 120.0 . . ?
C56 C57 C52 120.0 . . ?
C57 C52 C47 122.5(10) . . ?
C57 C52 C53 120.0 . . ?
C53 C52 C47 117.5(10) . . ?
C1BA C52 C47 121.0(17) . . ?
C1BA C52 C70 125(2) . . ?
C70 C52 C47 113.8(17) . . ?
C54 C53 C52 120.0 . . ?
C53 C54 C55 120.0 . . ?
C64 C61 S7 111.4(18) . . ?
C66 C61 S7 112(2) . . ?
C66 C61 C64 110(3) . . ?
C1AA C65 S5 113(2) . . ?
C1AA C65 C0AA 87(3) . . ?
C0AA C65 S5 103.2(18) . . ?
Ag5 Ag1A Ag17 92.9(4) 2_565 2_565 ?
O2 Ag1A Ag5 130.2(4) . 2_565 ?
O2 Ag1A Ag17 113.7(5) . 2_565 ?
O2 Ag1A Ag4A 89.7(4) . . ?
O2 Ag1A O31A 79.0(6) . . ?
Ag4A Ag1A Ag5 58.7(3) . 2_565 ?
Ag4A Ag1A Ag17 151.5(5) . 2_565 ?
S0AA Ag1A Ag5 51.5(5) . 2_565 ?
S0AA Ag1A Ag17 52.1(6) . 2_565 ?
S0AA Ag1A O2 163.7(11) . . ?
S0AA Ag1A Ag4A 101.9(6) . . ?
S0AA Ag1A O31A 93.7(8) . . ?
O31A Ag1A Ag5 142.8(8) . 2_565 ?
O31A Ag1A Ag17 50.5(6) . 2_565 ?
O31A Ag1A Ag4A 156.5(11) . . ?
Ag14 Ag2A Ag7 94.54(18) . . ?
S6 Ag2A Ag14 53.57(12) . . ?
S6 Ag2A Ag7 48.83(15) . . ?
S8 Ag2A Ag14 145.00(14) . . ?
S8 Ag2A S6 122.47(19) . . ?
S8 Ag2A Ag7 105.10(16) . . ?
O3 Ag2A Ag14 56.8(2) . . ?
O3 Ag2A S6 91.4(3) . . ?
O3 Ag2A S8 146.0(3) . . ?
O3 Ag2A Ag7 94.9(3) . . ?
S5 Ag3A S8 137.0(8) . . ?
S5 Ag3A O2 112.1(4) . . ?
S5 Ag3A Ag1 48.79(19) . . ?
S8 Ag3A Ag1 131.3(5) . . ?
O2 Ag3A S8 76.3(4) . . ?
O2 Ag3A Ag1 65.2(3) . . ?
O27A Ag3A S5 119.6(14) . . ?
O27A Ag3A S8 100.8(11) . . ?
O27A Ag3A O2 94.5(8) . . ?
O27A Ag3A Ag1 110.4(11) . . ?
Ag5 Ag4A Ag0A 100.7(3) 2_565 . ?
Ag5 Ag4A Ag1A 61.5(4) 2_565 . ?
S3 Ag4A Ag5 55.3(4) . 2_565 ?
S3 Ag4A Ag0A 51.68(14) . . ?
S3 Ag4A S8 160.3(3) . . ?
S3 Ag4A Ag1A 100.0(7) . . ?
S8 Ag4A Ag5 124.5(4) . 2_565 ?
S8 Ag4A Ag0A 114.5(4) . . ?
S8 Ag4A Ag1A 68.3(4) . . ?
Ag1A Ag4A Ag0A 105.5(3) . . ?
Ag10 Ag7 Ag8 102.85(14) 2 2 ?
Ag10 Ag7 Ag2A 100.8(3) 2 . ?
S5 Ag7 Ag10 50.71(11) . 2 ?
S5 Ag7 Ag8 152.3(2) . 2 ?
S5 Ag7 Ag2A 97.5(4) . . ?
S6 Ag7 Ag10 129.1(2) . 2 ?
S6 Ag7 Ag8 48.84(13) . 2 ?
S6 Ag7 S5 151.3(5) . . ?
S6 Ag7 Ag2A 53.9(2) . . ?
Ag2A Ag7 Ag8 95.78(15) . 2 ?
C3AA C2AA S8 117.6(12) . . ?
C3AA C2AA C4AA 116(2) . . ?
C3AA C2AA C4AB 124(2) . . ?
C4AA C2AA S8 111.0(16) . . ?
C4AB C2AA S8 118.3(19) . . ?
Ag10 Ag1 Ag3A 86.6(2) 2 . ?
S5 Ag1 Ag10 49.00(9) . 2 ?
S5 Ag1 Ag3A 45.06(17) . . ?
O1 Ag1 Ag10 110.5(2) . 2 ?
O1 Ag1 S5 124.9(2) . . ?
O1 Ag1 O9 80.9(3) . . ?
O1 Ag1 O22 118.1(4) . . ?
O1 Ag1 Ag3A 92.4(3) . . ?
O9 Ag1 Ag10 74.5(2) . 2 ?
O9 Ag1 S5 122.3(3) . . ?
O9 Ag1 Ag3A 156.1(4) . . ?
O22 Ag1 Ag10 125.8(3) . 2 ?
O22 Ag1 S5 111.3(3) . . ?
O22 Ag1 O9 90.6(4) . . ?
O22 Ag1 Ag3A 112.6(5) . . ?
C48 O0AA Ag18 122.8(11) . . ?
C284 C6AA S4 115(3) . . ?
C284 C6AA C295 105(4) . . ?
C295 C6AA S4 113(3) . . ?
C1AB C93 S5 105(3) . . ?
C1AB C93 C0AB 92(4) . . ?
C0AB C93 S5 110(3) . . ?
O21 C7AA C8AA 107.3(19) . . ?
O21 C7AA C76 107(2) . . ?
C66A C61A C64A 107(4) . . ?
C66A C61A S0AA 112(2) . . ?
C64A C61A S0AA 113(3) . . ?
Ag5 S0AA Ag17 129.9(8) 2_565 2_565 ?
Ag5 S0AA Ag16 80.6(5) 2_565 2_565 ?
Ag16 S0AA Ag17 78.5(6) 2_565 2_565 ?
Ag1A S0AA Ag5 78.9(7) . 2_565 ?
Ag1A S0AA Ag17 79.2(7) . 2_565 ?
Ag1A S0AA Ag16 128.0(9) . 2_565 ?
C61A S0AA Ag5 114.4(13) . 2_565 ?
C61A S0AA Ag17 115.7(14) . 2_565 ?
C61A S0AA Ag16 115.3(14) . 2_565 ?
C61A S0AA Ag1A 116.8(15) . . ?
C70 C0BA C55 120(3) . . ?
C55 C9AA C1BA 121(3) . . ?
C52 C1BA C9AA 119(3) . . ?
C0BA C70 C52 117(3) . . ?
O33 C2BA C55 116(2) . . ?
O1AA C2BA C55 108(2) . . ?
O2AA C2BA C55 119.4(16) . . ?
O2AA C2BA O33 118(3) . . ?
O2AA C2BA O1AA 128(2) . . ?
Ag18 O31A Ag1A 86.8(8) . . ?
Ag17 O31A Ag18 101.5(10) 2_565 . ?
Ag17 O31A Ag1A 75.7(8) 2_565 . ?
P5 O31A Ag18 110.1(13) . . ?
P5 O31A Ag17 143.6(14) . 2_565 ?
P5 O31A Ag1A 122(2) . . ?
P5 O27A Ag3A 146.3(14) . . ?

loop_
_geom_bond_atom_site_label_1
_geom_bond_atom_site_label_2
_geom_bond_distance
_geom_bond_site_symmetry_2
_geom_bond_publ_flag
Ag18 Ag0A 2.9674(16) 2_565 ?
Ag18 S3 2.553(3) 2_565 ?
Ag18 O2 2.358(8) . ?
Ag18 O31 2.39(3) . ?
Ag18 O0AA 2.361(12) . ?
Ag18 O31A 2.51(3) . ?
Ag11 Ag12 3.2776(16) . ?
Ag11 Ag10 2.9157(15) . ?
Ag11 S2 2.613(3) . ?
Ag11 O4 2.315(8) . ?
Ag11 O18 2.300(9) 1_454 ?
Ag5 Ag16 3.1611(17) . ?
Ag5 S3 2.482(3) 2_565 ?
Ag5 S7 2.597(17) 2_565 ?
Ag5 O1 2.556(8) . ?
Ag5 O12 2.383(10) . ?
Ag5 Ag1A 3.042(8) 2_565 ?
Ag5 Ag4A 2.958(17) 2_565 ?
Ag5 S0AA 2.43(2) 2_565 ?
Ag13 Ag17 3.0696(15) . ?
Ag13 Ag8 3.3473(16) . ?
Ag13 Ag16 3.1011(17) . ?
Ag13 S1 2.490(3) . ?
Ag13 S4 2.500(3) . ?
Ag13 O4 2.571(8) . ?
Ag13 O13 2.347(11) . ?
Ag12 Ag0A 3.2843(17) . ?
Ag12 S1 2.498(3) . ?
Ag12 O3 2.338(8) . ?
Ag12 O7 2.368(10) 1_454 ?
Ag12 O8 2.472(9) . ?
Ag17 Ag0A 3.1331(18) . ?
Ag17 Ag16 3.126(2) . ?
Ag17 S1 2.448(3) . ?
Ag17 S7 2.410(17) 2_565 ?
Ag17 Ag1A 3.085(15) 2_565 ?
Ag17 S0AA 2.48(2) 2_565 ?
Ag17 O31A 2.46(2) 2_565 ?
Ag10 Ag9 2.969(2) 2 ?
Ag10 Ag3 3.137(8) 2 ?
Ag10 S2 2.453(4) . ?
Ag10 S5 2.415(4) 2 ?
Ag10 Ag7 3.042(4) 2 ?
Ag10 Ag1 3.1433(16) 2 ?
Ag14 S2 2.494(4) . ?
Ag14 S6 2.524(4) . ?
Ag14 O3 2.540(8) . ?
Ag14 O6 2.295(9) . ?
Ag14 Ag2A 2.946(4) . ?
Ag0A Ag18 2.9675(16) 2_565 ?
Ag0A Ag6 2.914(4) . ?
Ag0A S1 2.432(3) . ?
Ag0A S3 2.460(3) . ?
Ag0A Ag4A 3.120(6) . ?
Ag9 Ag10 2.969(2) 2 ?
Ag9 Ag8 3.105(2) . ?
Ag9 Ag16 3.305(2) . ?
Ag9 S2 2.460(3) 2 ?
Ag9 S4 2.454(4) . ?
Ag9 O9 2.542(9) . ?
Ag8 S4 2.562(3) . ?
Ag8 S6 2.477(4) 2 ?
Ag8 O4 2.363(10) . ?
Ag8 O20 2.574(10) . ?
Ag8 Ag7 3.267(6) 2 ?
Ag16 S4 2.462(4) . ?
Ag16 S7 2.886(17) 2_565 ?
Ag16 O1 2.340(8) . ?
Ag16 S0AA 2.46(2) 2_565 ?
Ag2 Ag4 3.161(9) . ?
Ag2 Ag3 2.852(14) . ?
Ag2 Ag15 3.037(7) . ?
Ag2 S5 2.532(7) . ?
Ag2 S8 2.427(8) . ?
Ag2 O2 2.420(10) . ?
Ag2 O27 2.47(3) . ?
Ag4 Ag6 3.092(6) . ?
Ag4 S7 2.410(17) . ?
Ag4 S8 2.478(8) . ?
Ag4 O2 2.350(10) . ?
Ag6 Ag15 2.635(14) . ?
Ag6 S3 2.532(7) . ?
Ag6 S8 2.376(5) . ?
Ag6 O8 2.520(13) . ?
Ag3 Ag10 3.137(8) 2 ?
Ag3 Ag15 3.17(2) . ?
Ag3 S5 2.405(5) . ?
Ag3 S6 2.347(5) . ?
Ag15 S8 2.264(7) . ?
Ag15 O3 2.385(10) . ?
Ag15 O8 2.530(11) . ?
Zn1 O21 2.128(13) . ?
Zn1 N1 2.073(7) . ?
Zn1 N2 2.066(7) . ?
Zn1 N3 2.052(8) . ?
Zn1 N4 2.045(8) . ?
P1 O3 1.531(9) . ?
P1 O4 1.534(9) . ?
P1 O11 1.548(9) . ?
P1 O17 1.571(12) . ?
S1 C51 1.860(16) . ?
P2 O1 1.547(9) . ?
P2 O2 1.535(9) . ?
P2 O14 1.561(11) . ?
P2 O19 1.531(9) . ?
S2 Ag9 2.460(3) 2 ?
S2 C49 1.853(17) . ?
S3 Ag18 2.553(3) 2_565 ?
S3 Ag5 2.482(3) 2_565 ?
S3 C45 1.857(17) . ?
S3 Ag4A 2.178(11) . ?
S4 C43 1.83(3) . ?
S4 C6AA 1.85(3) . ?
S5 Ag10 2.415(4) 2 ?
S5 C65 1.799(17) . ?
S5 Ag3A 2.365(10) . ?
S5 Ag7 2.465(5) . ?
S5 Ag1 2.513(4) . ?
S5 C93 1.823(19) . ?
P3 O6 1.509(11) . ?
P3 O8 1.499(9) . ?
P3 O10 1.541(11) . ?
P3 O15 1.586(11) . ?
S6 Ag8 2.477(4) 2 ?
S6 C41 1.818(17) . ?
S6 Ag2A 2.618(7) . ?
S6 Ag7 2.440(5) . ?
P4 O5 1.549(10) . ?
P4 O9 1.497(9) . ?
P4 O12 1.490(11) . ?
P4 O16 1.581(11) . ?
S7 Ag5 2.597(17) 2_565 ?
S7 Ag17 2.410(17) 2_565 ?
S7 Ag16 2.886(17) 2_565 ?
S7 C61 1.806(16) . ?
P5 O27 1.43(3) . ?
P5 O30 1.60(4) . ?
P5 O31 1.47(3) . ?
P5 O32 1.534(18) . ?
P5 O30A 1.58(2) . ?
P5 O31A 1.51(2) . ?
P5 O27A 1.55(2) . ?
P5 O32A 1.571(16) . ?
P6 O13 1.511(12) . ?
P6 O20 1.467(12) . ?
P6 O23 1.545(11) . ?
P6 O29 1.570(13) . ?
S8 Ag2A 2.614(6) . ?
S8 Ag3A 2.793(18) . ?
S8 Ag4A 2.599(10) . ?
S8 C2AA 1.774(17) . ?
O1 Ag1 2.319(9) . ?
O2 Ag1A 2.477(11) . ?
O2 Ag3A 2.578(12) . ?
O3 Ag2A 2.230(9) . ?
O7 Ag12 2.368(10) 1_656 ?
O7 C23 1.242(17) . ?
O9 Ag1 2.426(10) . ?
O18 Ag11 2.300(9) 1_656 ?
O18 C23 1.231(17) . ?
O21 C7AA 1.424(16) . ?
N1 C1 1.4200 . ?
N1 C4 1.4200 . ?
C1 C2 1.4200 . ?
C1 C44 1.350(17) . ?
C2 C3 1.4200 . ?
C3 C4 1.4200 . ?
C4 C40 1.366(16) . ?
O22 C48 1.22(2) . ?
O22 Ag1 2.377(10) . ?
N2 C5 1.4200 . ?
N2 C8 1.4200 . ?
C5 C6 1.4200 . ?
C5 C40 1.373(14) . ?
C6 C7 1.4200 . ?
C7 C8 1.4200 . ?
C8 C38 1.344(15) . ?
N3 C9 1.4200 . ?
N3 C12 1.4200 . ?
C9 C10 1.4200 . ?
C9 C44 1.380(16) . ?
C10 C11 1.4200 . ?
C11 C12 1.4200 . ?
C12 C47 1.345(17) . ?
N4 C13 1.4200 . ?
N4 C16 1.4200 . ?
C13 C14 1.4200 . ?
C13 C38 1.332(18) . ?
C14 C15 1.4200 . ?
C15 C16 1.4200 . ?
C16 C47 1.358(18) . ?
O24 C42 1.195(18) . ?
O25 C42 1.27(2) . ?
C17 C18 1.3900 . ?
C17 C22 1.3900 . ?
C17 C48 1.503(16) . ?
C18 C19 1.3900 . ?
C19 C20 1.3900 . ?
C20 C21 1.3900 . ?
C20 C44 1.495(15) . ?
C21 C22 1.3900 . ?
C23 C24 1.515(15) . ?
C24 C25 1.3900 . ?
C24 C29 1.3900 . ?
C25 C26 1.3900 . ?
C26 C27 1.3900 . ?
C27 C28 1.3900 . ?
C27 C38 1.553(15) . ?
C28 C29 1.3900 . ?
C30 C45 1.50(2) . ?
C31 C32 1.3900 . ?
C31 C36 1.3900 . ?
C31 C40 1.463(16) . ?
C32 C33 1.3900 . ?
C33 C34 1.3900 . ?
C34 C35 1.3900 . ?
C34 C42 1.54(2) . ?
C35 C36 1.3900 . ?
C39 C49 1.49(2) . ?
C41 C63 1.47(2) . ?
C41 C67 1.48(3) . ?
C43 C46 1.530(10) . ?
C43 C62 1.531(10) . ?
C45 C60 1.50(3) . ?
C47 C52 1.539(19) . ?
C48 O0AA 1.26(2) . ?
C49 C58 1.51(3) . ?
C51 C68 1.525(10) . ?
C51 C69 1.523(10) . ?
C51 C68A 1.533(10) . ?
C51 C5AA 1.530(10) . ?
C55 C56 1.3900 . ?
C55 C54 1.3900 . ?
C55 C0BA 1.53(4) . ?
C55 C9AA 1.385(10) . ?
C55 C2BA 1.51(2) . ?
C56 C57 1.3900 . ?
C57 C52 1.3900 . ?
C52 C53 1.3900 . ?
C52 C1BA 1.383(10) . ?
C52 C70 1.395(10) . ?
C53 C54 1.3900 . ?
C61 C64 1.527(18) . ?
C61 C66 1.512(19) . ?
O33 C2BA 1.209(18) . ?
C65 C1AA 1.531(9) . ?
C65 C0AA 1.532(9) . ?
Ag1A Ag5 3.042(8) 2_565 ?
Ag1A Ag17 3.085(15) 2_565 ?
Ag1A Ag4A 2.990(16) . ?
Ag1A S0AA 2.36(3) . ?
Ag1A O31A 2.57(3) . ?
Ag2A Ag7 3.162(12) . ?
Ag3A Ag1 3.333(10) . ?
Ag3A O27A 1.98(3) . ?
Ag4A Ag5 2.958(17) 2_565 ?
Ag7 Ag10 3.042(4) 2 ?
Ag7 Ag8 3.268(6) 2 ?
C3AA C2AA 1.449(15) . ?
C2AA C4AA 1.505(8) . ?
C2AA C4AB 1.517(10) . ?
Ag1 Ag10 3.1434(16) 2 ?
C1AB C93 1.532(9) . ?
C0AB C93 1.533(9) . ?
C6AA C284 1.529(10) . ?
C6AA C295 1.532(10) . ?
C7AA C8AA 1.535(10) . ?
C7AA C76 1.536(10) . ?
C66A C61A 1.527(10) . ?
C61A C64A 1.531(10) . ?
C61A S0AA 1.803(18) . ?
S0AA Ag5 2.43(2) 2_565 ?
S0AA Ag17 2.48(2) 2_565 ?
S0AA Ag16 2.46(2) 2_565 ?
C0BA C70 1.390(10) . ?
C9AA C1BA 1.390(10) . ?
O1AA C2BA 1.214(17) . ?
C2BA O2AA 1.187(16) . ?
O31A Ag17 2.46(2) 2_565 ?

loop_
_smtbx_masks_void_nr
_smtbx_masks_void_average_x
_smtbx_masks_void_average_y
_smtbx_masks_void_average_z
_smtbx_masks_void_volume
_smtbx_masks_void_count_electrons
_smtbx_masks_void_content
1 0.000 -0.741 0.500 1396.5 157.5 ?
